data_4338365
loop_
_publ_author_name
'Uehara, Kazuhiro'
'Miyachi, Takuya'
'Mizuno, Noritaka'

_publ_section_title
;
 Amphiprotic Properties of a Bis(\m-hydroxo)divanadium(IV)-Substituted
 \g-Keggin-Type Silicodecatungstate Containing Two Different Kinds of
 Hydroxyl Moieties.
;
_journal_issue 10
_journal_name_full 'Inorganic chemistry'
_journal_page_first 5341
_journal_page_last 5347
_journal_paper_doi 10.1021/ic500642v
_journal_volume 53
_journal_year 2014
_chemical_absolute_configuration unk
_chemical_formula_moiety 'C67 N4 O40 Si1 V2 W10'
_chemical_formula_sum 'C67 H0 N4 O40 Si V2 W10'
_chemical_formula_weight 3469.18
_space_group_IT_number 33
_symmetry_cell_setting orthorhombic
_symmetry_space_group_name_Hall 'P 2c -2n'
_symmetry_space_group_name_H-M 'P n a 21'
_audit_creation_date 2012-09-19T18:57:34-00:00
_audit_creation_method 'WinGX routine CIF_UPDATE'
_cell_angle_alpha 90
_cell_angle_beta 90
_cell_angle_gamma 90
_cell_formula_units_Z 4
_cell_length_a 24.6629(4)
_cell_length_b 25.0205(6)
_cell_length_c 17.1871(4)
_cell_measurement_reflns_used 0
_cell_measurement_temperature 153(2)
_cell_measurement_theta_max 0
_cell_measurement_theta_min 0
_cell_volume 10605.8(4)
_computing_molecular_graphics 'Ortep-3 for Windows (Farrugia, 1997)'
_computing_publication_material 'WinGX publication routines (Farrugia, 1999)'
_computing_structure_refinement 'SHELXL-97 (Sheldrick, 1997)'
_computing_structure_solution 'SHELXS-86 (Sheldrick, 1986)'
_diffrn_ambient_temperature 153
_diffrn_measured_fraction_theta_full 0.997
_diffrn_measured_fraction_theta_max 0.997
_diffrn_radiation_probe x-ray
_diffrn_radiation_type MoK\a
_diffrn_radiation_wavelength 0.71069
_diffrn_reflns_av_R_equivalents 0
_diffrn_reflns_limit_h_max 33
_diffrn_reflns_limit_h_min 0
_diffrn_reflns_limit_k_max 34
_diffrn_reflns_limit_k_min 0
_diffrn_reflns_limit_l_max 23
_diffrn_reflns_limit_l_min 0
_diffrn_reflns_number 14731
_diffrn_reflns_theta_full 29.15
_diffrn_reflns_theta_max 29.15
_diffrn_reflns_theta_min 1.65
_exptl_absorpt_coefficient_mu 11.045
_exptl_absorpt_correction_type none
_exptl_crystal_colour 'dark brown'
_exptl_crystal_density_diffrn 2.173
_exptl_crystal_density_method 'not measured'
_exptl_crystal_description prism
_exptl_crystal_F_000 6200
_exptl_crystal_size_max 0.1
_exptl_crystal_size_mid 0.1
_exptl_crystal_size_min 0.1
_refine_diff_density_max 2.881
_refine_diff_density_min -3.436
_refine_ls_abs_structure_details 'Flack H D (1983), Acta Cryst. A39, 876-881'
_refine_ls_abs_structure_Flack 0.09(3)
_refine_ls_extinction_method none
_refine_ls_goodness_of_fit_ref 1.084
_refine_ls_hydrogen_treatment noref
_refine_ls_matrix_type full
_refine_ls_number_parameters 322
_refine_ls_number_reflns 14731
_refine_ls_number_restraints 18
_refine_ls_restrained_S_all 1.084
_refine_ls_R_factor_gt 0.0925
_refine_ls_shift/su_max 0
_refine_ls_structure_factor_coef Fsqd
_refine_ls_weighting_details 'calc w=1/[\s^2^(Fo^2^)+(0.1054P)^2^+422.4897P] where P=(Fo^2^+2Fc^2^)/3'
_refine_ls_weighting_scheme calc
_refine_ls_wR_factor_ref 0.259
_reflns_number_gt 9843
_reflns_number_total 14731
_reflns_threshold_expression >2sigma(I)
_cod_data_source_file ic500642v_si_001.cif
_cod_data_source_block 2Pr
_cod_depositor_comments 'Adding full bibliography for 4338363--4338368.cif.'
_cod_database_code 4338365

loop_
_symmetry_equiv_pos_as_xyz
'x, y, z'
'-x+1/2, y+1/2, z+1/2'
'x+1/2, -y+1/2, z'
'-x, -y, z+1/2'

loop_
_atom_site_label
_atom_site_type_symbol
_atom_site_fract_x
_atom_site_fract_y
_atom_site_fract_z
_atom_site_U_iso_or_equiv
_atom_site_adp_type
_atom_site_occupancy
_atom_site_calc_flag
_atom_site_refinement_flags
C1 C 0.1590(18) 0.6458(18) -0.001(3) 0.056(11) Uiso 1 d D
C2A C 0.104(4) 0.682(5) 0.015(9) 0.080(16) Uiso 0.43(3) d PD
C2B C 0.103(3) 0.653(4) 0.051(6) 0.080(16) Uiso 0.57(3) d PD
C3A C 0.117(6) 0.726(6) 0.014(8) 0.080(16) Uiso 0.43(3) d P
C3B C 0.094(4) 0.723(4) 0.062(6) 0.080(16) Uiso 0.57(3) d P
C101 C 0.0372 0.4426 0.0937 0.041 Uiso 0.74 d P
C102 C 0.0087 0.397 0.0512 0.041 Uiso 0.74 d P
C103 C 0.0498 0.3809 -0.0179 0.041 Uiso 0.74 d P
C104 C 0.0954 0.3531 0.0155 0.041 Uiso 0.74 d P
C151 C 0.0003 0.4475 0.0959 0.041 Uiso 0.26 d P
C152 C -0.0017 0.4076 0.0361 0.041 Uiso 0.26 d P
C153 C 0.0349 0.3468 0.0198 0.041 Uiso 0.26 d P
C154 C 0.0875 0.3575 0.063 0.041 Uiso 0.26 d P
N101 N -0.0071 0.4746 0.1598 0.062 Uiso 0.39 d P
N151 N 0.0052 0.4606 0.165 0.062 Uiso 0.61 d P
C105 C 0.0275 0.5116 0.2102 0.062 Uiso 0.39 d P
C106 C 0.0322 0.5637 0.2932 0.062 Uiso 0.39 d P
C107 C 0.063 0.5566 0.3458 0.062 Uiso 0.39 d P
C108 C 0.093 0.57 0.3157 0.062 Uiso 0.39 d P
C155 C 0.0466 0.4818 0.2271 0.062 Uiso 0.61 d P
C156 C 0.0054 0.5247 0.2756 0.062 Uiso 0.61 d P
C157 C 0.0241 0.5659 0.3454 0.062 Uiso 0.61 d P
C158 C 0.0631 0.5269 0.3661 0.062 Uiso 0.61 d P
C109 C -0.0453 0.494 0.1285 0.068 Uiso 1 d .
C110 C -0.0404 0.5428 0.0791 0.061 Uiso 0.51 d P
C111 C -0.0859 0.5738 0.0488 0.061 Uiso 0.51 d P
C112 C -0.0843 0.6233 -0.0038 0.061 Uiso 0.51 d P
C160 C -0.0146 0.5527 0.1099 0.061 Uiso 0.49 d P
C161 C -0.0564 0.5864 0.0603 0.061 Uiso 0.49 d P
C162 C -0.0521 0.6282 0.0181 0.061 Uiso 0.49 d P
C113 C -0.0275 0.4113 0.2009 0.047 Uiso 0.51 d P
C114 C 0.006 0.3757 0.2415 0.047 Uiso 0.51 d P
C115 C -0.0323 0.3181 0.2598 0.047 Uiso 0.51 d P
C116 C 0.0134 0.2576 0.2914 0.047 Uiso 0.51 d P
C163 C -0.0318 0.4377 0.2142 0.047 Uiso 0.49 d P
C164 C 0.0129 0.4012 0.2629 0.047 Uiso 0.49 d P
C165 C -0.0146 0.3579 0.2998 0.047 Uiso 0.49 d P
C166 C 0.0088 0.297 0.3255 0.047 Uiso 0.49 d P
N201 N 0.2664 0.718 0.2438 0.059 Uiso 1 d .
C201 C 0.2113 0.734 0.2675 0.049 Uiso 1 d .
C202 C 0.1612 0.7041 0.2338 0.067 Uiso 1 d .
C203 C 0.1136 0.7142 0.2689 0.093 Uiso 1 d .
C204 C 0.0976 0.7648 0.2875 0.084 Uiso 0.5 d P
C254 C 0.0982 0.7853 0.247 0.084 Uiso 0.5 d P
C205 C 0.2736 0.7317 0.1554 0.066 Uiso 1 d .
C206 C 0.2604 0.7789 0.1153 0.088 Uiso 1 d .
C207 C 0.2693 0.7844 0.0411 0.067 Uiso 0.73 d P
C257 C 0.2588 0.821 0.0492 0.067 Uiso 0.27 d P
C208 C 0.2655 0.8278 -0.002 0.067 Uiso 0.73 d P
C258 C 0.2395 0.8593 0.0194 0.067 Uiso 0.27 d P
C209 C 0.3047 0.7483 0.2868 0.053 Uiso 1 d .
C210 C 0.3658 0.7504 0.2556 0.036 Uiso 1 d .
C211 C 0.4001 0.7855 0.3097 0.056 Uiso 1 d .
C212 C 0.4583 0.79 0.2796 0.091 Uiso 1 d .
C213 C 0.2794 0.6586 0.2593 0.064 Uiso 1 d .
C214 C 0.2737 0.639 0.3387 0.068 Uiso 1 d .
C215 C 0.2864 0.5851 0.3537 0.107 Uiso 1 d .
C216 C 0.2538 0.5391 0.3102 0.072 Uiso 1 d .
N301 N 0.5137 0.5419 0.1245 0.093 Uiso 0.49 d P
N351 N 0.5105 0.5641 0.1343 0.093 Uiso 0.51 d P
C301 C 0.5074 0.5451 0.218 0.075 Uiso 0.56 d P
C302 C 0.462 0.5398 0.2401 0.075 Uiso 0.56 d P
C303 C 0.4513 0.5517 0.3391 0.075 Uiso 0.56 d P
C304 C 0.4544 0.6296 0.3473 0.075 Uiso 0.56 d P
C351 C 0.5022 0.5919 0.2173 0.075 Uiso 0.44 d P
C352 C 0.4435 0.6064 0.2564 0.075 Uiso 0.44 d P
C353 C 0.4426 0.5905 0.3378 0.075 Uiso 0.44 d P
C354 C 0.455 0.5704 0.3912 0.075 Uiso 0.44 d P
C305 C 0.4809 0.5067 0.0937 0.096 Uiso 0.44 d P
C306 C 0.5233 0.4467 0.1116 0.096 Uiso 0.44 d P
C307 C 0.4902 0.4309 0.1175 0.096 Uiso 0.44 d P
C308 C 0.4623 0.4045 0.1106 0.096 Uiso 0.44 d P
C355 C 0.4766 0.5048 0.1268 0.096 Uiso 0.56 d P
C356 C 0.4979 0.4438 0.1484 0.096 Uiso 0.56 d P
C357 C 0.4627 0.3917 0.1512 0.096 Uiso 0.56 d P
C358 C 0.4417 0.4332 0.2108 0.096 Uiso 0.56 d P
C309 C 0.5713 0.5396 0.1232 0.057 Uiso 0.48 d P
C310 C 0.5799 0.5422 0.0053 0.057 Uiso 0.48 d P
C311 C 0.6377 0.5547 -0.0022 0.057 Uiso 0.48 d P
C312 C 0.6439 0.6008 -0.0087 0.057 Uiso 0.48 d P
C359 C 0.5675 0.5591 0.0976 0.057 Uiso 0.52 d P
C360 C 0.5722 0.5209 0.0387 0.057 Uiso 0.52 d P
C361 C 0.6325 0.5496 0.0346 0.057 Uiso 0.52 d P
C362 C 0.6478 0.5293 -0.0663 0.057 Uiso 0.52 d P
C313 C 0.4829 0.5984 0.094 0.098 Uiso 1 d .
C314 C 0.5126 0.6482 0.1052 0.056 Uiso 0.57 d P
C315 C 0.4723 0.6903 0.0858 0.056 Uiso 0.57 d P
C316 C 0.4361 0.7122 0.0199 0.056 Uiso 0.57 d P
C364 C 0.5224 0.6177 0.0609 0.056 Uiso 0.43 d P
C365 C 0.5132 0.6738 0.0702 0.056 Uiso 0.43 d P
C366 C 0.4812 0.6924 0.0039 0.056 Uiso 0.43 d P
N401 N 0.2769 0.2588 0.1583 0.055 Uiso 1 d .
C401 C 0.2986 0.2557 0.2373 0.086 Uiso 1 d .
C402 C 0.3519 0.2981 0.2383 0.059 Uiso 0.44 d P
C403 C 0.3559 0.2585 0.3405 0.059 Uiso 0.44 d P
C404 C 0.4054 0.3216 0.3758 0.059 Uiso 0.44 d P
C452 C 0.3356 0.2914 0.2702 0.059 Uiso 0.56 d P
C453 C 0.3668 0.289 0.3393 0.059 Uiso 0.56 d P
C454 C 0.378 0.2968 0.3982 0.059 Uiso 0.56 d P
C405 C 0.3157 0.2735 0.0898 0.059 Uiso 1 d .
C406 C 0.3602 0.2321 0.083 0.104 Uiso 1 d .
C407 C 0.4027 0.2645 0.0209 0.092 Uiso 1 d .
C408 C 0.4487 0.2035 -0.0136 0.081 Uiso 0.44 d P
C458 C 0.4528 0.2404 0.0095 0.081 Uiso 0.56 d P
C409 C 0.2371 0.3042 0.1679 0.086 Uiso 1 d .
C410 C 0.195 0.3065 0.2291 0.061 Uiso 1 d .
C411 C 0.15 0.3491 0.2247 0.051 Uiso 0.4 d P
C412 C 0.1253 0.4106 0.238 0.051 Uiso 0.4 d P
C461 C 0.1736 0.3748 0.2456 0.051 Uiso 0.6 d P
C462 C 0.1954 0.3978 0.2896 0.051 Uiso 0.6 d P
C413 C 0.239 0.2127 0.1466 0.066 Uiso 1 d .
C414 C 0.2131 0.2034 0.0741 0.069 Uiso 0.59 d P
C415 C 0.1581 0.2113 0.0796 0.069 Uiso 0.59 d P
C416 C 0.113 0.1961 0.0077 0.069 Uiso 0.59 d P
C464 C 0.2075 0.2221 0.0494 0.069 Uiso 0.41 d P
C465 C 0.1471 0.177 0.0372 0.069 Uiso 0.41 d P
C466 C 0.117 0.1754 0.0953 0.069 Uiso 0.41 d P
O101 O 0.0605(12) 0.5477(12) -0.0405(18) 0.057(7) Uiso 1 d .
O102 O 0.1465(14) 0.5525(14) 0.148(2) 0.069(9) Uiso 1 d .
O113 O 0.1623(11) 0.5858(11) -0.0059(17) 0.050(7) Uiso 1 d .
O114 O 0.1494(11) 0.4909(11) 0.0117(17) 0.049(7) Uiso 1 d .
O118 O 0.1131(9) 0.4748(9) -0.1389(15) 0.036(5) Uiso 1 d .
O115 O 0.1306(10) 0.5824(10) -0.1526(16) 0.044(6) Uiso 1 d .
O103 O 0.1594(12) 0.6218(12) -0.2950(18) 0.053(7) Uiso 1 d .
O106 O 0.1269(11) 0.4104(11) -0.2552(17) 0.049(6) Uiso 1 d .
O124 O 0.1570(10) 0.5139(10) -0.2643(15) 0.038(5) Uiso 1 d .
O119 O 0.2327(10) 0.6257(10) -0.1675(14) 0.037(5) Uiso 1 d .
O120 O 0.2925(9) 0.6274(9) -0.0325(14) 0.034(5) Uiso 1 d .
O116 O 0.2477(10) 0.5883(10) 0.0964(15) 0.039(5) Uiso 1 d .
O117 O 0.2284(10) 0.4819(10) 0.1235(15) 0.043(6) Uiso 1 d .
O104 O 0.3502(9) 0.6279(9) 0.1133(13) 0.029(5) Uiso 1 d .
O105 O 0.3146(12) 0.4125(12) 0.1518(19) 0.058(8) Uiso 1 d .
O121 O 0.3288(11) 0.5187(11) 0.1167(17) 0.048(6) Uiso 1 d .
O127 O 0.3574(11) 0.4422(11) 0.0130(17) 0.049(6) Uiso 1 d .
O126 O 0.3789(10) 0.5585(10) -0.0113(15) 0.041(6) Uiso 1 d .
O112 O 0.3191(15) 0.3799(16) -0.333(2) 0.079(10) Uiso 1 d .
O109 O 0.3482(13) 0.5691(13) -0.370(2) 0.065(8) Uiso 1 d .
O135 O 0.3738(12) 0.4004(12) -0.1922(18) 0.054(7) Uiso 1 d .
O133 O 0.4012(11) 0.5586(11) -0.2291(16) 0.046(6) Uiso 1 d .
O125 O 0.2538(9) 0.5584(9) -0.2851(15) 0.036(5) Uiso 1 d .
O128 O 0.2377(14) 0.4379(13) -0.262(2) 0.068(9) Uiso 1 d .
O137 O 0.2149(9) 0.5140(9) -0.1423(14) 0.032(5) Uiso 1 d .
O123 O 0.1941(9) 0.4052(9) -0.1209(14) 0.035(5) Uiso 1 d .
O138 O 0.2746(9) 0.5183(9) -0.0134(13) 0.031(5) Uiso 1 d .
O122 O 0.2569(11) 0.4048(11) 0.0128(16) 0.045(6) Uiso 1 d .
O139 O 0.3148(9) 0.5519(10) -0.1468(15) 0.037(5) Uiso 1 d .
O140 O 0.2979(9) 0.4497(9) -0.1238(15) 0.036(5) Uiso 1 d .
O132 O 0.2733(12) 0.3576(12) -0.1897(18) 0.056(7) Uiso 1 d .
O131 O 0.3337(12) 0.3616(12) -0.0700(18) 0.055(7) Uiso 1 d .
O110 O 0.4743(12) 0.5731(12) -0.1096(18) 0.054(7) Uiso 1 d .
O108 O 0.2296(12) 0.3082(11) -0.0566(18) 0.053(7) Uiso 1 d .
O134 O 0.4063(11) 0.4869(11) -0.1150(17) 0.047(6) Uiso 1 d .
O136 O 0.3315(11) 0.4824(11) -0.2785(18) 0.049(6) Uiso 1 d .
O111 O 0.4406(15) 0.3866(15) -0.063(2) 0.084(11) Uiso 1 d .
O130 O 0.3808(9) 0.6335(10) -0.1208(15) 0.039(5) Uiso 1 d .
O129 O 0.3236(11) 0.6312(11) -0.2424(17) 0.047(6) Uiso 1 d .
O107 O 0.2978(11) 0.7143(12) -0.1375(18) 0.054(7) Uiso 1 d .
Si1 Si 0.2740(4) 0.5089(4) -0.1056(7) 0.035(2) Uiso 1 d .
W104 W 0.31594(6) 0.58279(6) 0.0506(4) 0.0381(3) Uani 1 d .
W103 W 0.18669(6) 0.57916(6) -0.2305(4) 0.0406(3) Uani 1 d .
W105 W 0.29418(7) 0.45549(6) 0.0778(4) 0.0411(3) Uani 1 d .
W107 W 0.30364(6) 0.64423(6) -0.1401(4) 0.0388(3) Uani 1 d .
W109 W 0.33003(7) 0.55944(7) -0.2822(4) 0.0455(4) Uani 1 d .
W111 W 0.38132(7) 0.41625(7) -0.0874(4) 0.0537(4) Uani 1 d .
W108 W 0.25570(7) 0.37070(6) -0.0864(4) 0.0431(3) Uani 1 d .
W112 W 0.30939(9) 0.41311(7) -0.2520(4) 0.0586(5) Uani 1 d .
W106 W 0.16573(7) 0.45023(7) -0.2084(4) 0.0464(4) Uani 1 d .
W110 W 0.40674(6) 0.56105(7) -0.1226(4) 0.0444(4) Uani 1 d .
V102 V 0.1893(3) 0.5399(3) 0.0795(6) 0.0435(14) Uani 1 d .
V101 V 0.1209(3) 0.5354(3) -0.0722(6) 0.0454(15) Uani 1 d .

loop_
_atom_site_aniso_label
_atom_site_aniso_U_11
_atom_site_aniso_U_22
_atom_site_aniso_U_33
_atom_site_aniso_U_23
_atom_site_aniso_U_13
_atom_site_aniso_U_12
W104 0.0406(8) 0.0378(8) 0.0358(7) -0.0023(6) -0.0055(6) -0.0009(6)
W103 0.0434(8) 0.0394(8) 0.0389(8) 0.0082(6) -0.0065(6) -0.0045(7)
W105 0.0490(9) 0.0356(8) 0.0388(7) 0.0061(6) -0.0074(6) -0.0023(6)
W107 0.0414(7) 0.0345(8) 0.0405(7) 0.0055(6) -0.0024(6) -0.0029(6)
W109 0.0538(9) 0.0453(9) 0.0375(8) 0.0017(7) 0.0076(7) -0.0105(7)
W111 0.0477(9) 0.0421(9) 0.0714(12) 0.0048(9) 0.0083(8) 0.0099(7)
W108 0.0591(9) 0.0276(7) 0.0425(7) 0.0031(7) 0.0001(7) -0.0035(7)
W112 0.0904(14) 0.0404(9) 0.0450(9) -0.0068(7) 0.0172(9) -0.0095(9)
W106 0.0568(10) 0.0412(8) 0.0412(8) 0.0052(7) -0.0121(7) -0.0143(7)
W110 0.0366(7) 0.0457(9) 0.0509(9) -0.0010(7) 0.0038(6) -0.0013(7)
V102 0.053(4) 0.040(3) 0.037(3) 0.004(3) -0.008(3) -0.006(3)
V101 0.043(3) 0.047(4) 0.046(4) 0.007(3) -0.005(3) -0.003(3)

loop_
_atom_type_symbol
_atom_type_description
_atom_type_scat_dispersion_real
_atom_type_scat_dispersion_imag
_atom_type_scat_source
C C 0.0033 0.0016 'International Tables Vol C Tables 4.2.6.8 and 6.1.1.4'
H H 0 0 'International Tables Vol C Tables 4.2.6.8 and 6.1.1.4'
N N 0.0061 0.0033 'International Tables Vol C Tables 4.2.6.8 and 6.1.1.4'
O O 0.0106 0.006 'International Tables Vol C Tables 4.2.6.8 and 6.1.1.4'
Si Si 0.0817 0.0704 'International Tables Vol C Tables 4.2.6.8 and 6.1.1.4'
W W -0.849 6.8722 'International Tables Vol C Tables 4.2.6.8 and 6.1.1.4'
V V 0.3005 0.5294 'International Tables Vol C Tables 4.2.6.8 and 6.1.1.4'

loop_
_geom_angle_atom_site_label_1
_geom_angle_atom_site_label_2
_geom_angle_atom_site_label_3
_geom_angle
O113 C1 C2B 101(5)
O113 C1 C2A 127(6)
C2B C1 C2A 33(5)
C2B C2A C3A 138(10)
C2B C2A C3B 101(10)
C3A C2A C3B 47(9)
C2B C2A C1 74(3)
C3A C2A C1 106(10)
C3B C2A C1 133(10)
C2A C2B C1 74(3)
C2A C2B C3B 48(10)
C1 C2B C3B 106(7)
C2A C2B C3A 23(10)
C1 C2B C3A 77(6)
C3B C2B C3A 31(5)
C3B C3A C2A 76(10)
C3B C3A C2B 65(10)
C2A C3A C2B 19(9)
C3A C3B C2A 56(10)
C3A C3B C2B 84(10)
C2A C3B C2B 31(7)
C151 C101 C102 70.4
C151 C101 N151 54.3
C102 C101 N151 111.6
C151 C101 C152 61
C102 C101 C152 15.9
N151 C101 C152 110
C151 C101 N101 45.7
C102 C101 N101 111.2
N151 C101 N101 14.2
C152 C101 N101 105.7
C151 C102 C153 161
C151 C102 C101 35.4
C153 C102 C101 126.5
C151 C102 C103 132.6
C153 C102 C103 42.3
C101 C102 C103 104.4
C153 C103 C104 70.3
C153 C103 C102 64.1
C104 C103 C102 108.6
C153 C103 C152 75.1
C104 C103 C152 123.5
C102 C103 C152 15.2
C153 C103 C154 58.2
C104 C103 C154 28.2
C102 C103 C154 80.5
C152 C103 C154 95.3
C154 C104 C103 98.1
C154 C104 C153 74.7
C103 C104 C153 45.2
C101 C151 N151 88.7
C101 C151 N101 104.1
N151 C151 N101 21.2
C101 C151 C152 84.9
N151 C151 C152 151.1
N101 C151 C152 164
C101 C151 C102 74.2
N151 C151 C102 134.7
N101 C151 C102 153.2
C152 C151 C102 17.6
C101 C151 C109 139
N151 C151 C109 64.5
N101 C151 C109 43.8
C152 C151 C109 133.3
C102 C151 C109 146.6
C151 C152 C101 34.1
C151 C152 C103 129.5
C101 C152 C103 95.9
C151 C152 C153 133.4
C101 C152 C153 104.7
C103 C152 C153 37.7
C103 C153 C104 64.5
C103 C153 C102 73.6
C104 C153 C102 110.8
C103 C153 C154 82.5
C104 C153 C154 32.6
C102 C153 C154 92.6
C103 C153 C152 67.3
C104 C153 C152 114.8
C102 C153 C152 12.4
C154 C153 C152 101.8
C104 C154 C153 72.7
C104 C154 C103 53.6
C153 C154 C103 39.3
C109 N101 C151 86.7
C109 N101 C163 102.6
C151 N101 C163 105.7
C109 N101 C105 117
C151 N101 C105 135.6
C163 N101 C105 104.8
C109 N101 C155 148.1
C151 N101 C155 120
C163 N101 C155 87.6
C105 N101 C155 31.6
C109 N101 C101 112.6
C151 N101 C101 30.3
C163 N101 C101 112.6
C105 N101 C101 107
C155 N101 C101 90.2
C109 N101 C113 108.3
C151 N101 C113 85
C163 N101 C113 21.7
C105 N101 C113 117.7
C155 N101 C113 92.4
C101 N101 C113 91.5
C151 N151 C163 114.6
C151 N151 C101 37
C163 N151 C101 135.7
C151 N151 C155 143.7
C163 N151 C155 98.9
C101 N151 C155 108.1
C151 N151 C105 135.6
C163 N151 C105 105.4
C101 N151 C105 116.8
C155 N151 C105 34.1
C151 N151 C113 96.7
C163 N151 C113 26.1
C101 N151 C113 110.1
C155 N151 C113 109
C105 N151 C113 127.2
C151 N151 C109 72
C163 N151 C109 86.7
C101 N151 C109 103.8
C155 N151 C109 125.9
C105 N151 C109 92.4
C113 N151 C109 99.1
C155 C105 C156 98.4
C155 C105 N101 88.5
C156 C105 N101 114.3
C155 C105 N151 71.6
C156 C105 N151 118.9
N101 C105 N151 17.2
C155 C105 C106 106.3
C156 C105 C106 38.1
N101 C105 C106 149.1
N151 C105 C106 156.9
C157 C106 C107 53.9
C157 C106 C156 100
C107 C106 C156 114.5
C157 C106 C108 87.8
C107 C106 C108 38.2
C156 C106 C108 131.7
C157 C106 C158 54.8
C107 C106 C158 24.9
C156 C106 C158 89.6
C108 C106 C158 56.6
C157 C106 C105 138.2
C107 C106 C105 119.7
C156 C106 C105 40.9
C108 C106 C105 107.9
C158 C106 C105 101.6
C158 C107 C108 122.7
C158 C107 C157 102.7
C108 C107 C157 131.4
C158 C107 C106 117.3
C108 C107 C106 91.8
C157 C107 C106 48.8
C158 C107 C156 84.2
C108 C107 C156 110.9
C157 C107 C156 53.7
C106 C107 C156 33.1
C107 C108 C106 50
C107 C108 C158 26.1
C106 C108 C158 67.3
C107 C108 C157 24.6
C106 C108 C157 31.1
C158 C108 C157 49.6
C105 C155 N151 74.3
C105 C155 C156 48.8
N151 C155 C156 99.2
C105 C155 N101 59.9
N151 C155 N101 14.8
C156 C155 N101 86.4
C106 C156 C105 101.1
C106 C156 C157 33.4
C105 C156 C157 132.5
C106 C156 C155 107.8
C105 C156 C155 32.7
C157 C156 C155 125.9
C106 C156 C107 32.4
C105 C156 C107 108.8
C157 C156 C107 28.9
C155 C156 C107 97
C106 C157 C107 77.4
C106 C157 C158 93.2
C107 C157 C158 34.4
C106 C157 C156 46.6
C107 C157 C156 97.4
C158 C157 C156 86.6
C106 C157 C108 61.1
C107 C157 C108 24
C158 C157 C108 57.4
C156 C157 C108 95.4
C107 C158 C157 42.9
C107 C158 C108 31.1
C157 C158 C108 73
C107 C158 C106 37.8
C157 C158 C106 32.1
C108 C158 C106 56.1
N101 C109 C110 121.8
N101 C109 N151 7.3
C110 C109 N151 125.2
N101 C109 C160 94.9
C110 C109 C160 30.8
N151 C109 C160 100.2
N101 C109 C151 49.5
C110 C109 C151 108.4
N151 C109 C151 43.5
C160 C109 C151 103.6
C160 C110 C161 98.4
C160 C110 C111 129.3
C161 C110 C111 34
C160 C110 C109 86.9
C161 C110 C109 150.2
C111 C110 C109 125.1
C161 C111 C110 55.6
C161 C111 C112 79
C110 C111 C112 128.4
C161 C111 C162 47.4
C110 C111 C162 99.3
C112 C111 C162 31.7
C162 C112 C111 83.4
C162 C112 C161 53.2
C111 C112 C161 30.2
C110 C160 C161 48.9
C110 C160 C109 62.3
C161 C160 C109 106
C111 C161 C110 90.4
C111 C161 C162 104.6
C110 C161 C162 150.2
C111 C161 C160 120.3
C110 C161 C160 32.7
C162 C161 C160 133.6
C111 C161 C112 70.7
C110 C161 C112 148.4
C162 C161 C112 33.8
C160 C161 C112 164.4
C112 C162 C161 93
C112 C162 C111 64.9
C161 C162 C111 28.1
C163 C113 C114 121.5
C163 C113 C164 91.7
C114 C113 C164 30.3
C163 C113 N151 58.7
C114 C113 N151 112.7
C164 C113 N151 94
C163 C113 N101 49.4
C114 C113 N101 126.1
C164 C113 N101 104.1
N151 C113 N101 14.3
C164 C114 C165 90.1
C164 C114 C113 80.7
C165 C114 C113 113.6
C164 C114 C115 136.8
C165 C114 C115 47.3
C113 C114 C115 107.1
C164 C114 C163 62.3
C165 C114 C163 107.7
C113 C114 C163 18.8
C115 C114 C163 117.3
C165 C115 C166 70.4
C165 C115 C114 43.5
C166 C115 C114 93.2
C165 C115 C116 104.7
C166 C115 C116 36
C114 C115 C116 112
C166 C116 C115 54.9
C113 C163 N151 95.2
C113 C163 N101 108.9
N151 C163 N101 19
C113 C163 C164 63.2
N151 C163 C164 95.7
N101 C163 C164 113.4
C113 C163 C114 39.7
N151 C163 C114 99.8
N101 C163 C114 118.8
C164 C163 C114 23.8
C114 C164 C165 57.9
C114 C164 C113 69.1
C165 C164 C113 97.5
C114 C164 C163 93.9
C165 C164 C163 109
C113 C164 C163 25.2
C114 C165 C115 89.2
C114 C165 C164 32
C115 C165 C164 120.8
C114 C165 C166 114
C115 C165 C166 63.7
C164 C165 C166 129.8
C116 C166 C115 89.1
C116 C166 C165 132.2
C115 C166 C165 45.9
C209 N201 C201 108.9
C209 N201 C213 106.7
C201 N201 C213 113.9
C209 N201 C205 108.2
C201 N201 C205 108.2
C213 N201 C205 110.8
N201 C201 C202 119.9
C203 C202 C201 115.9
C202 C203 C204 122.2
C202 C203 C254 105.5
C204 C203 C254 25.8
C254 C204 C203 110.8
C204 C254 C203 43.4
C206 C205 N201 129.3
C207 C206 C205 122.1
C207 C206 C257 38.2
C205 C206 C257 159.5
C257 C207 C206 85
C257 C207 C208 43.8
C206 C207 C208 128.8
C208 C257 C207 89.3
C208 C257 C258 60.4
C207 C257 C258 144.5
C208 C257 C206 146
C207 C257 C206 56.8
C258 C257 C206 151.2
C257 C208 C258 72.5
C257 C208 C207 46.9
C258 C208 C207 116.8
C208 C258 C257 47.2
N201 C209 C210 118
C211 C210 C209 109.6
C212 C211 C210 110.8
C214 C213 N201 117.7
C215 C214 C213 118.1
C214 C215 C216 119.7
N351 N301 C355 124.7
N351 N301 C305 132
C355 N301 C305 25.7
N351 N301 C309 100.3
C355 N301 C309 132.3
C305 N301 C309 125.8
N351 N301 C359 86.3
C355 N301 C359 148.5
C305 N301 C359 129
C309 N301 C359 26.5
N351 N301 C301 69.7
C355 N301 C301 86.4
C305 N301 C301 112.1
C309 N301 C301 96.6
C359 N301 C301 112.7
N351 N301 C313 40.1
C355 N301 C313 106.8
C305 N301 C313 99.1
C309 N301 C313 118.6
C359 N301 C313 93.6
C301 N301 C313 102.9
N301 N351 C313 123
N301 N351 C301 89.1
C313 N351 C301 133.4
N301 N351 C359 71.5
C313 N351 C359 108.2
C301 N351 C359 114.1
N301 N351 C351 133.4
C313 N351 C351 97
C301 N351 C351 44.3
C359 N351 C351 120.9
N301 N351 C309 59
C313 N351 C309 131.9
C301 N351 C309 92.3
C359 N351 C309 23.9
C351 N351 C309 112.6
N301 N351 C355 38.9
C313 N351 C355 106.2
C301 N351 C355 77
C359 N351 C355 110.2
C351 N351 C355 112.5
C309 N351 C355 96.6
N301 N351 C305 33.6
C313 N351 C305 96.4
C301 N351 C305 95.8
C359 N351 C305 98.7
C351 N351 C305 131.1
C309 N351 C305 91.6
C355 N351 C305 19.3
N301 N351 C364 117.7
C313 N351 C364 40.9
C301 N351 C364 151
C359 N351 C364 68.8
C351 N351 C364 108.1
C309 N351 C364 92.6
C355 N351 C364 130.6
C305 N351 C364 112.6
C351 C301 C302 90.8
C351 C301 N351 71.6
C302 C301 N351 112.7
C351 C301 N301 92.9
C302 C301 N301 113.8
N351 C301 N301 21.2
C351 C301 C355 116.7
C302 C301 C355 80.7
N351 C301 C355 55.8
N301 C301 C355 40.3
C301 C302 C351 44.4
C301 C302 C303 115.7
C351 C302 C303 100.6
C301 C302 C352 100.9
C351 C302 C352 56.9
C303 C302 C352 69.1
C353 C303 C354 65.7
C353 C303 C302 100.2
C354 C303 C302 157.6
C353 C303 C304 15.7
C354 C303 C304 58.2
C302 C303 C304 103.6
C353 C303 C352 44.7
C354 C303 C352 108.9
C302 C303 C352 55.5
C304 C303 C352 50.8
C353 C304 C354 39.7
C353 C304 C352 58.9
C354 C304 C352 96.6
C353 C304 C303 15
C354 C304 C303 31.3
C352 C304 C303 65.4
C301 C351 N351 64.1
C301 C351 C352 108.1
N351 C351 C352 125
C301 C351 C302 44.9
N351 C351 C302 86.9
C352 C351 C302 63.6
C353 C352 C351 110.3
C353 C352 C304 37.5
C351 C352 C304 108.3
C353 C352 C302 84.1
C351 C352 C302 59.6
C304 C352 C302 115.7
C353 C352 C303 28.7
C351 C352 C303 93.2
C304 C352 C303 63.8
C302 C352 C303 55.4
C303 C353 C304 149.3
C303 C353 C354 58.1
C304 C353 C354 102.9
C303 C353 C352 106.6
C304 C353 C352 83.6
C354 C353 C352 158.8
C303 C354 C353 56.2
C303 C354 C304 90.5
C353 C354 C304 37.4
C355 C305 N301 76.8
C355 C305 N351 75.7
N301 C305 N351 14.4
C355 C305 C306 82.7
N301 C305 C306 97.4
N351 C305 C306 111.2
C355 C305 C356 58.8
N301 C305 C356 102.8
N351 C305 C356 113.1
C306 C305 C356 27.6
C355 C305 C307 74.7
N301 C305 C307 119.7
N351 C305 C307 131.4
C306 C305 C307 27.6
C356 C305 C307 19.4
C356 C306 C307 42.2
C356 C306 C308 52.2
C307 C306 C308 11.5
C356 C306 C305 77.7
C307 C306 C305 82.2
C308 C306 C305 90.1
C356 C306 C355 62.1
C307 C306 C355 76.7
C308 C306 C355 86.8
C305 C306 C355 17.9
C356 C307 C306 67.2
C356 C307 C308 130.8
C306 C307 C308 157.5
C356 C307 C357 99.3
C306 C307 C357 145.8
C308 C307 C357 34.9
C356 C307 C355 59.7
C306 C307 C355 75.2
C308 C307 C355 123.8
C357 C307 C355 126.6
C356 C307 C305 73.9
C306 C307 C305 70.2
C308 C307 C305 123.8
C357 C307 C305 138.5
C355 C307 C305 17.3
C356 C307 C358 60.5
C306 C307 C358 127.7
C308 C307 C358 72
C357 C307 C358 50.6
C355 C307 C358 78.3
C305 C307 C358 94
C357 C308 C307 99.4
C357 C308 C356 82.4
C307 C308 C356 19.6
C357 C308 C306 102.7
C307 C308 C306 10.9
C356 C308 C306 28.7
C357 C308 C358 49.3
C307 C308 C358 79.8
C356 C308 C358 61
C306 C308 C358 89.6
C305 C355 N301 77.5
C305 C355 C356 103.8
N301 C355 C356 116.1
C305 C355 N351 85
N301 C355 N351 16.4
C356 C355 N351 128.9
C305 C355 C306 79.4
N301 C355 C306 96.7
C356 C355 C306 28.5
N351 C355 C306 112.6
C305 C355 C307 88
N301 C355 C307 124.8
C356 C355 C307 19.8
N351 C355 C307 140.5
C306 C355 C307 28.1
C305 C355 C301 130.8
N301 C355 C301 53.3
C356 C355 C301 99.7
N351 C355 C301 47.3
C306 C355 C301 105.4
C307 C355 C301 119.4
C307 C356 C306 70.5
C307 C356 C308 29.7
C306 C356 C308 99.1
C307 C356 C357 56.5
C306 C356 C357 118.5
C308 C356 C357 29.1
C307 C356 C355 100.5
C306 C356 C355 89.4
C308 C356 C355 109.1
C357 C356 C355 126.6
C307 C356 C358 100.9
C306 C356 C358 171.4
C308 C356 C358 72.5
C357 C356 C358 54.7
C355 C356 C358 91.5
C307 C356 C305 86.7
C306 C356 C305 74.7
C308 C356 C305 101.8
C357 C356 C305 125.9
C355 C356 C305 17.5
C358 C356 C305 104.7
C308 C357 C307 45.7
C308 C357 C358 108.6
C307 C357 C358 88
C308 C357 C356 68.5
C307 C357 C356 24.2
C358 C357 C356 69.4
C357 C358 C356 55.9
C357 C358 C308 22.1
C356 C358 C308 46.5
C357 C358 C307 41.5
C356 C358 C307 18.6
C308 C358 C307 28.2
C359 C309 N301 80.7
C359 C309 C360 66.4
N301 C309 C360 92.3
C359 C309 N351 70.7
N301 C309 N351 20.7
C360 C309 N351 103.8
C359 C309 C310 48.2
N301 C309 C310 96.8
C360 C309 C310 20.4
N351 C309 C310 101.5
C360 C310 C361 92.8
C360 C310 C311 115.7
C361 C310 C311 26.4
C360 C310 C359 56.5
C361 C310 C359 78.1
C311 C310 C359 102
C360 C310 C309 41.1
C361 C310 C309 75.1
C311 C310 C309 101.2
C359 C310 C309 17.2
C361 C311 C312 107.9
C361 C311 C362 139.5
C312 C311 C362 112.3
C361 C311 C310 71.5
C312 C311 C310 110.1
C362 C311 C310 99
C361 C311 C360 53.7
C312 C311 C360 124.6
C362 C311 C360 104.6
C310 C311 C360 21.8
C311 C312 C361 24.6
C309 C359 C360 87.9
C309 C359 N301 72.8
C360 C359 N301 95.8
C309 C359 N351 85.4
C360 C359 N351 115.2
N301 C359 N351 22.2
C309 C359 C310 114.5
C360 C359 C310 28.8
N301 C359 C310 112.9
N351 C359 C310 125.1
C309 C359 C364 148.4
C360 C359 C364 109.1
N301 C359 C364 78.9
N351 C359 C364 63.4
C310 C359 C364 89.2
C309 C359 C361 99.2
C360 C359 C361 56.3
N301 C359 C361 151.7
N351 C359 C361 169.9
C310 C359 C361 44.8
C364 C359 C361 112.4
C310 C360 C359 94.7
C310 C360 C309 118.5
C359 C360 C309 25.8
C310 C360 C361 58
C359 C360 C361 78.9
C309 C360 C361 85.3
C310 C360 C311 42.5
C359 C360 C311 91.9
C309 C360 C311 102.7
C361 C360 C311 18.7
C311 C361 C310 82
C311 C361 C312 47.5
C310 C361 C312 96.1
C311 C361 C360 107.5
C310 C361 C360 29.2
C312 C361 C360 123.9
C311 C361 C362 27.1
C310 C361 C362 79.3
C312 C361 C362 74.4
C360 C361 C362 95.9
C311 C361 C359 132.3
C310 C361 C359 57.1
C312 C361 C359 108.9
C360 C361 C359 44.8
C362 C361 C359 136.4
C311 C362 C361 13.4
C364 C313 N351 95.2
C364 C313 C314 47.7
N351 C313 C314 103.4
C364 C313 N301 96.6
N351 C313 N301 16.9
C314 C313 N301 116.6
C365 C314 C364 91.5
C365 C314 C313 122.8
C364 C314 C313 55.2
C365 C314 C315 48.8
C364 C314 C315 118.8
C313 C314 C315 103.9
C365 C315 C366 68.9
C365 C315 C314 36.1
C366 C315 C314 98.4
C365 C315 C316 118.4
C366 C315 C316 49.5
C314 C315 C316 143.5
C366 C316 C315 60.4
C314 C364 C313 77.1
C314 C364 C365 37.9
C313 C364 C365 102
C314 C364 N351 89.7
C313 C364 N351 43.8
C365 C364 N351 127.2
C314 C364 C359 114.9
C313 C364 C359 90.4
C365 C364 C359 142.5
N351 C364 C359 47.8
C314 C365 C315 95
C314 C365 C364 50.6
C315 C365 C364 122
C314 C365 C366 139.1
C315 C365 C366 65.4
C364 C365 C366 108.2
C316 C366 C315 70.1
C316 C366 C365 115.8
C315 C366 C365 45.7
C401 N401 C413 108.2
C401 N401 C409 100.1
C413 N401 C409 100.9
C401 N401 C405 119.2
C413 N401 C405 117.6
C409 N401 C405 107.7
C452 C401 N401 125.6
C452 C401 C402 23.9
N401 C401 C402 105.2
C452 C402 C401 54
C452 C402 C453 47.7
C401 C402 C453 95.2
C452 C402 C403 39.6
C401 C402 C403 74.9
C453 C402 C403 23.5
C453 C403 C454 44.4
C453 C403 C452 65.5
C454 C403 C452 107.3
C453 C403 C402 62
C454 C403 C402 106.4
C452 C403 C402 16.8
C454 C404 C453 49.4
C402 C452 C401 102.1
C402 C452 C453 110.8
C401 C452 C453 131.8
C402 C452 C403 123.6
C401 C452 C403 100.8
C453 C452 C403 31.3
C403 C453 C454 103.6
C403 C453 C404 139.7
C454 C453 C404 44.9
C403 C453 C452 83.2
C454 C453 C452 158.1
C404 C453 C452 136
C403 C453 C402 94.5
C454 C453 C402 161.7
C404 C453 C402 120
C452 C453 C402 21.5
C404 C454 C453 85.7
C404 C454 C403 113.2
C453 C454 C403 32
C406 C405 N401 110
C405 C406 C407 99.7
C458 C407 C406 115.5
C458 C407 C408 28.2
C406 C407 C408 100
C458 C408 C407 40.4
C408 C458 C407 111.4
C410 C409 N401 124.3
C409 C410 C411 119.8
C409 C410 C461 110.7
C411 C410 C461 31.2
C461 C411 C410 90.5
C461 C411 C412 62.8
C410 C411 C412 153.3
C461 C411 C462 11.4
C410 C411 C462 89.4
C412 C411 C462 64.3
C461 C412 C411 33.9
C461 C412 C462 33.3
C411 C412 C462 65.9
C411 C461 C462 158.7
C411 C461 C412 83.3
C462 C461 C412 97.9
C411 C461 C410 58.3
C462 C461 C410 117.5
C412 C461 C410 141.6
C461 C462 C412 48.8
C461 C462 C411 9.8
C412 C462 C411 49.8
C414 C413 N401 121.6
C414 C413 C464 16.8
N401 C413 C464 106.5
C464 C414 C415 74.3
C464 C414 C413 123.7
C415 C414 C413 111.1
C464 C414 C465 81.2
C415 C414 C465 38.2
C413 C414 C465 138.4
C465 C415 C464 96.7
C465 C415 C414 94.6
C464 C415 C414 27.4
C465 C415 C466 57.9
C464 C415 C466 150
C414 C415 C466 130.1
C465 C415 C416 39.4
C464 C415 C416 110.7
C414 C415 C416 124.2
C466 C415 C416 61.2
C465 C416 C466 51.1
C465 C416 C415 42.2
C466 C416 C415 49.4
C414 C464 C415 78.3
C414 C464 C413 39.5
C415 C464 C413 90.4
C414 C464 C465 79
C415 C464 C465 37.7
C413 C464 C465 110.8
C416 C465 C415 98.4
C416 C465 C466 85.8
C415 C465 C466 70.1
C416 C465 C414 132.3
C415 C465 C414 47.2
C466 C465 C414 105.1
C416 C465 C464 113.5
C415 C465 C464 45.6
C466 C465 C464 113.8
C414 C465 C464 19.9
C465 C466 C415 52
C465 C466 C416 43.1
C415 C466 C416 69.4
C1 O113 V102 124(2)
C1 O113 V101 130(2)
V102 O113 V101 103.3(13)
V101 O114 V102 105.2(13)
W106 O118 V101 125.1(12)
V101 O115 W103 126.3(14)
W106 O124 W103 122.3(13)
W107 O119 W103 146.1(14)
W104 O120 W107 144.1(13)
W104 O116 V102 124.9(13)
V102 O117 W105 121.9(14)
W105 O121 W104 113.2(14)
W111 O127 W105 144.3(16)
W104 O126 W110 139.6(14)
W111 O135 W112 124.6(16)
W110 O133 W109 121.7(14)
W109 O125 W103 145.4(14)
W112 O128 W106 146.2(19)
Si1 O137 W106 128.5(12)
Si1 O137 W103 125.9(12)
W106 O137 W103 90.3(8)
W108 O123 W106 142.3(13)
Si1 O138 W104 127.3(13)
Si1 O138 W105 125.7(13)
W104 O138 W105 93.7(8)
W108 O122 W105 145.3(15)
Si1 O139 W110 126.1(13)
Si1 O139 W107 124.0(13)
W110 O139 W107 90.5(8)
Si1 O139 W109 125.2(13)
W110 O139 W109 90.8(8)
W107 O139 W109 89.3(8)
Si1 O140 W111 127.0(13)
Si1 O140 W108 124.0(13)
W111 O140 W108 90.9(8)
Si1 O140 W112 124.5(13)
W111 O140 W112 90.3(8)
W108 O140 W112 89.0(8)
W108 O132 W112 120.1(16)
W111 O131 W108 121.4(15)
W110 O134 W111 158.7(16)
W112 O136 W109 158.0(16)
W110 O130 W107 116.9(12)
W107 O129 W109 121.4(14)
O137 Si1 O138 112.8(13)
O137 Si1 O140 109.1(12)
O138 Si1 O140 108.7(13)
O137 Si1 O139 109.9(13)
O138 Si1 O139 109.1(13)
O140 Si1 O139 107.1(13)
O104 W104 O116 97.2(10)
O104 W104 O120 103.1(10)
O116 W104 O120 90.0(10)
O104 W104 O126 98.5(10)
O116 W104 O126 163.6(10)
O120 W104 O126 90.9(10)
O104 W104 O121 95.2(11)
O116 W104 O121 87.8(11)
O120 W104 O121 161.7(11)
O126 W104 O121 86.3(11)
O104 W104 O138 171.7(9)
O116 W104 O138 81.2(9)
O120 W104 O138 85.1(9)
O126 W104 O138 82.5(9)
O121 W104 O138 76.6(10)
O103 W103 O124 101.0(12)
O103 W103 O115 98.3(13)
O124 W103 O115 88.4(11)
O103 W103 O119 102.7(12)
O124 W103 O119 156.2(10)
O115 W103 O119 90.4(11)
O103 W103 O125 101.0(12)
O124 W103 O125 87.2(10)
O115 W103 O125 160.7(10)
O119 W103 O125 86.2(10)
O103 W103 O137 173.1(11)
O124 W103 O137 73.2(9)
O115 W103 O137 78.0(10)
O119 W103 O137 83.3(9)
O125 W103 O137 82.8(9)
O105 W105 O121 97.2(13)
O105 W105 O117 99.1(13)
O121 W105 O117 87.1(11)
O105 W105 O122 98.9(13)
O121 W105 O122 163.5(12)
O117 W105 O122 93.5(11)
O105 W105 O127 94.7(13)
O121 W105 O127 89.1(11)
O117 W105 O127 166.1(11)
O122 W105 O127 86.5(12)
O105 W105 O138 173.5(12)
O121 W105 O138 76.4(10)
O117 W105 O138 82.2(9)
O122 W105 O138 87.4(10)
O127 W105 O138 83.9(10)
O107 W107 O129 102.8(13)
O107 W107 O119 100.2(12)
O129 W107 O119 88.1(11)
O107 W107 O120 100.5(12)
O129 W107 O120 156.1(11)
O119 W107 O120 93.1(10)
O107 W107 O130 102.3(11)
O129 W107 O130 83.0(11)
O119 W107 O130 157.2(10)
O120 W107 O130 86.9(10)
O107 W107 O139 177.5(11)
O129 W107 O139 75.4(11)
O119 W107 O139 81.5(9)
O120 W107 O139 81.2(9)
O130 W107 O139 75.9(9)
O109 W109 O125 104.9(14)
O109 W109 O129 102.5(15)
O125 W109 O129 86.6(11)
O109 W109 O136 100.3(15)
O125 W109 O136 90.3(11)
O129 W109 O136 157.0(12)
O109 W109 O133 100.9(14)
O125 W109 O133 154.0(11)
O129 W109 O133 85.4(11)
O136 W109 O133 87.6(11)
O109 W109 O139 171.6(14)
O125 W109 O139 82.3(9)
O129 W109 O139 73.3(10)
O136 W109 O139 83.7(11)
O133 W109 O139 71.7(10)
O111 W111 O131 100.7(16)
O111 W111 O135 103.5(17)
O131 W111 O135 86.2(13)
O111 W111 O134 100.8(15)
O131 W111 O134 158.5(12)
O135 W111 O134 89.4(12)
O111 W111 O127 100.9(16)
O131 W111 O127 84.8(13)
O135 W111 O127 155.1(12)
O134 W111 O127 90.5(11)
O111 W111 O140 175.1(14)
O131 W111 O140 75.1(11)
O135 W111 O140 74.0(11)
O134 W111 O140 83.5(10)
O127 W111 O140 81.3(10)
O108 W108 O123 102.0(12)
O108 W108 O132 102.0(13)
O123 W108 O132 88.2(12)
O108 W108 O122 98.2(13)
O123 W108 O122 95.2(11)
O132 W108 O122 158.4(12)
O108 W108 O131 102.3(13)
O123 W108 O131 155.5(11)
O132 W108 O131 83.5(13)
O122 W108 O131 84.7(12)
O108 W108 O140 174.8(11)
O123 W108 O140 83.2(9)
O132 W108 O140 77.3(11)
O122 W108 O140 81.9(10)
O131 W108 O140 72.5(10)
O112 W112 O136 102.6(16)
O112 W112 O128 102.9(17)
O136 W112 O128 86.9(13)
O112 W112 O135 104.6(16)
O136 W112 O135 92.5(12)
O128 W112 O135 151.9(14)
O112 W112 O132 99.9(16)
O136 W112 O132 156.6(12)
O128 W112 O132 81.8(14)
O135 W112 O132 88.1(13)
O112 W112 O140 171.8(15)
O136 W112 O140 84.5(11)
O128 W112 O140 81.4(12)
O135 W112 O140 70.7(10)
O132 W112 O140 73.5(10)
O106 W106 O118 96.4(12)
O106 W106 O124 101.7(12)
O118 W106 O124 88.1(10)
O106 W106 O123 103.7(12)
O118 W106 O123 87.0(10)
O124 W106 O123 154.5(10)
O106 W106 O128 101.6(14)
O118 W106 O128 162.0(12)
O124 W106 O128 89.8(12)
O123 W106 O128 87.2(12)
O106 W106 O137 174.2(11)
O118 W106 O137 79.8(9)
O124 W106 O137 74.0(9)
O123 W106 O137 80.5(9)
O128 W106 O137 82.5(11)
O110 W110 O133 102.0(13)
O110 W110 O134 100.0(13)
O133 W110 O134 92.0(12)
O110 W110 O130 99.0(12)
O133 W110 O130 91.3(11)
O134 W110 O130 159.7(11)
O110 W110 O126 102.3(12)
O133 W110 O126 155.7(11)
O134 W110 O126 84.3(11)
O130 W110 O126 84.4(10)
O110 W110 O139 174.7(12)
O133 W110 O139 75.2(10)
O134 W110 O139 84.7(10)
O130 W110 O139 76.8(9)
O126 W110 O139 80.5(9)
O102 V102 O117 101.0(15)
O102 V102 O116 105.2(15)
O117 V102 O116 92.4(11)
O102 V102 O114 103.1(15)
O117 V102 O114 90.7(12)
O116 V102 O114 150.4(12)
O102 V102 O113 101.9(15)
O117 V102 O113 155.4(12)
O116 V102 O113 90.0(11)
O114 V102 O113 75.7(12)
O102 V102 V101 105.2(13)
O117 V102 V101 125.5(8)
O116 V102 V101 124.2(8)
O114 V102 V101 37.3(8)
O113 V102 V101 38.4(8)
O101 V101 O115 104.6(14)
O101 V101 O118 105.1(13)
O115 V101 O118 94.0(11)
O101 V101 O114 101.0(14)
O115 V101 O114 151.3(12)
O118 V101 O114 91.6(11)
O101 V101 O113 99.1(14)
O115 V101 O113 87.6(12)
O118 V101 O113 154.4(11)
O114 V101 O113 75.7(12)
O101 V101 V102 102.1(11)
O115 V101 V102 122.6(9)
O118 V101 V102 126.0(8)
O114 V101 V102 37.5(8)
O113 V101 V102 38.3(8)

loop_
_geom_bond_atom_site_label_1
_geom_bond_atom_site_label_2
_geom_bond_distance
C1 O113 1.51(5)
C1 C2B 1.65(8)
C1 C2A 1.65(8)
C2A C2B 0.93(15)
C2A C3A 1.15(17)
C2A C3B 1.34(15)
C2B C3B 1.78(15)
C2B C3A 1.94(18)
C3A C3B 1.01(15)
C101 C151 0.9185
C101 C102 1.525
C101 N151 1.5252
C101 C152 1.6323
C101 N101 1.768
C102 C151 1.4924
C102 C153 1.5127
C102 C103 1.6137
C103 C153 1.1328
C103 C104 1.4419
C103 C152 1.7095
C103 C154 1.7725
C104 C154 0.8474
C104 C153 1.5034
C151 N151 1.2381
C151 N101 1.3041
C151 C152 1.4335
C151 C109 1.7121
C152 C153 1.7907
C153 C154 1.5186
N101 C109 1.1876
N101 C163 1.4491
N101 C105 1.5298
N101 C155 1.7678
N101 C113 1.8053
N151 C163 1.3706
N151 C155 1.5698
N151 C105 1.593
N151 C113 1.5974
N151 C109 1.6249
C105 C155 0.9267
C105 C156 1.2904
C105 C106 1.9355
C106 C157 0.9197
C106 C107 1.1934
C106 C156 1.2156
C106 C108 1.5575
C106 C158 1.7303
C107 C158 0.8203
C107 C108 0.9632
C107 C157 0.9878
C107 C156 2.0264
C108 C158 1.567
C108 C157 1.7782
C155 C156 1.6954
C156 C157 1.6468
C157 C158 1.4157
C109 C110 1.4932
C109 C160 1.684
C110 C160 0.8632
C110 C161 1.2037
C110 C111 1.4596
C111 C161 0.8171
C111 C112 1.5324
C111 C162 1.6802
C112 C162 0.8881
C112 C161 1.5936
C160 C161 1.5807
C161 C162 1.2771
C113 C163 0.7053
C113 C114 1.4005
C113 C164 1.4798
C114 C164 0.7559
C114 C165 1.2076
C114 C115 1.7525
C114 C163 1.8685
C115 C165 1.2873
C115 C166 1.6079
C115 C116 1.9655
C116 C166 1.1548
C163 C164 1.6576
C164 C165 1.426
C165 C166 1.6888
N201 C209 1.4182
N201 C201 1.4748
N201 C213 1.5434
N201 C205 1.5677
C201 C202 1.5575
C202 C203 1.3418
C203 C204 1.3657
C203 C254 1.859
C204 C254 0.866
C205 C206 1.4051
C206 C207 1.3014
C206 C257 1.5503
C207 C257 0.9626
C207 C208 1.3186
C257 C208 0.9124
C257 C258 1.1864
C208 C258 1.0816
C209 C210 1.5997
C210 C211 1.5342
C211 C212 1.5295
C213 C214 1.457
C214 C215 1.4077
C215 C216 1.5907
N301 N351 0.5862
N301 C355 1.3041
N301 C305 1.3079
N301 C309 1.422
N301 C359 1.4686
N301 C301 1.6173
N301 C313 1.6899
N351 C313 1.2972
N351 C301 1.5168
N351 C359 1.5454
N351 C351 1.6004
N351 C309 1.6323
N351 C355 1.7074
N351 C305 1.7553
N351 C364 1.8653
C301 C351 1.1784
C301 C302 1.1887
C301 C355 2.0123
C302 C351 1.6853
C302 C303 1.7469
C302 C352 1.75
C303 C353 0.9931
C303 C354 1.0152
C303 C304 1.9562
C303 C352 1.9824
C304 C353 1.0355
C304 C354 1.6629
C304 C352 1.6897
C351 C352 1.637
C352 C353 1.4554
C353 C354 1.09
C305 C355 0.5813
C305 C306 1.8566
C305 C356 1.8811
C305 C307 1.9545
C306 C356 0.8929
C306 C307 0.913
C306 C308 1.8385
C306 C355 1.8736
C307 C356 0.6509
C307 C308 0.9614
C307 C357 1.3253
C307 C355 1.8862
C307 C358 2.0008
C308 C357 0.7682
C308 C356 1.4715
C308 C358 1.9336
C355 C356 1.656
C356 C357 1.5678
C356 C358 1.773
C357 C358 1.5461
C309 C359 0.6645
C309 C360 1.5266
C309 C310 2.0392
C310 C360 0.8073
C310 C361 1.4033
C310 C311 1.4654
C310 C359 1.6717
C311 C361 0.659
C311 C312 1.1676
C311 C362 1.2964
C311 C360 1.9554
C312 C361 1.5068
C359 C360 1.3994
C359 C364 1.9437
C359 C361 1.9488
C360 C361 1.6531
C361 C362 1.8477
C313 C364 1.2274
C313 C314 1.4565
C314 C365 0.8791
C314 C364 1.1051
C314 C315 1.4856
C315 C365 1.1227
C315 C366 1.4259
C315 C316 1.5427
C316 C366 1.2478
C364 C365 1.4305
C365 C366 1.4638
N401 C401 1.4622
N401 C413 1.4974
N401 C409 1.5111
N401 C405 1.5616
C401 C452 1.3971
C401 C402 1.6891
C402 C452 0.7002
C402 C453 1.7882
C402 C403 2.0186
C403 C453 0.8081
C403 C454 1.4833
C403 C452 1.5449
C404 C454 0.9918
C404 C453 1.4017
C452 C453 1.4156
C453 C454 1.0681
C405 C406 1.5125
C406 C407 1.7021
C407 C458 1.3875
C407 C408 1.9915
C408 C458 1.0097
C409 C410 1.4784
C410 C411 1.5402
C410 C461 1.8105
C411 C461 0.9388
C411 C412 1.6712
C411 C462 1.9966
C412 C461 1.4964
C412 C462 1.9706
C461 C462 1.0925
C413 C414 1.4202
C413 C464 1.8587
C414 C464 0.6468
C414 C415 1.3747
C414 C465 1.8669
C415 C465 1.158
C415 C464 1.3515
C415 C466 1.3819
C415 C416 1.7048
C416 C465 1.093
C416 C466 1.596
C464 C465 1.8795
C465 C466 1.2456
O101 V101 1.62(3)
O102 V102 1.61(4)
O113 V102 1.98(3)
O113 V101 1.98(3)
O114 V101 1.95(3)
O114 V102 1.96(3)
O118 W106 1.87(2)
O118 V101 1.91(2)
O115 V101 1.83(3)
O115 W103 1.93(3)
O103 W103 1.68(3)
O106 W106 1.60(3)
O124 W106 1.87(2)
O124 W103 1.88(2)
O119 W107 1.87(2)
O119 W103 1.95(2)
O120 W104 1.90(2)
O120 W107 1.92(2)
O116 W104 1.86(2)
O116 V102 1.90(2)
O117 V102 1.90(3)
O117 W105 1.92(3)
O104 W104 1.78(2)
O105 W105 1.74(3)
O121 W105 1.92(3)
O121 W104 1.99(3)
O127 W111 1.94(3)
O127 W105 1.94(3)
O126 W104 1.98(3)
O126 W110 2.03(3)
O112 W112 1.64(4)
O109 W109 1.59(3)
O135 W111 1.85(3)
O135 W112 1.92(3)
O133 W110 1.84(3)
O133 W109 1.98(3)
O125 W109 1.88(2)
O125 W103 1.97(2)
O128 W112 1.88(3)
O128 W106 2.02(3)
O137 Si1 1.59(2)
O137 W106 2.30(2)
O137 W103 2.33(2)
O123 W108 1.84(2)
O123 W106 2.01(2)
O138 Si1 1.60(2)
O138 W104 2.20(2)
O138 W105 2.27(2)
O122 W108 1.91(3)
O122 W105 1.92(3)
O139 Si1 1.63(3)
O139 W110 2.32(2)
O139 W107 2.33(2)
O139 W109 2.36(2)
O140 Si1 1.63(3)
O140 W111 2.31(2)
O140 W108 2.32(2)
O140 W112 2.40(2)
O132 W108 1.86(3)
O132 W112 1.97(3)
O131 W111 1.83(3)
O131 W108 1.96(3)
O110 W110 1.71(3)
O108 W108 1.77(3)
O134 W110 1.86(3)
O134 W111 1.93(3)
O136 W112 1.87(3)
O136 W109 1.93(3)
O111 W111 1.69(4)
O130 W110 1.92(2)
O130 W107 1.95(2)
O129 W107 1.85(3)
O129 W109 1.93(3)
O107 W107 1.76(3)
V102 V101 3.109(9)

loop_
_geom_torsion_atom_site_label_1
_geom_torsion_atom_site_label_2
_geom_torsion_atom_site_label_3
_geom_torsion_atom_site_label_4
_geom_torsion
O113 C1 C2A C2B 45(14)
O113 C1 C2A C3A -179(10)
C2B C1 C2A C3A 14E1(2)
O113 C1 C2A C3B 135(14)
C2B C1 C2A C3B 90(19)
C3A C2A C2B C1 -96(16)
C3B C2A C2B C1 -131(10)
C3A C2A C2B C3B 35(14)
C1 C2A C2B C3B 131(10)
C3B C2A C2B C3A -35(14)
C1 C2A C2B C3A 96(16)
O113 C1 C2B C2A -145(12)
O113 C1 C2B C3B 180(6)
C2A C1 C2B C3B -35(11)
O113 C1 C2B C3A -168(5)
C2A C1 C2B C3A -24(11)
C2B C2A C3A C3B -50(18)
C1 C2A C3A C3B -134(12)
C3B C2A C3A C2B 50(18)
C1 C2A C3A C2B -83(13)
C2A C2B C3A C3B 12E1(2)
C1 C2B C3A C3B -158(12)
C1 C2B C3A C2A 78(14)
C3B C2B C3A C2A -12E1(2)
C2B C3A C3B C2A -16(9)
C2A C3A C3B C2B 16(9)
C2B C2A C3B C3A 149(16)
C1 C2A C3B C3A 71(18)
C3A C2A C3B C2B -149(16)
C1 C2A C3B C2B -78(15)
C2A C2B C3B C3A -26(13)
C1 C2B C3B C3A 23(12)
C1 C2B C3B C2A 49(9)
C3A C2B C3B C2A 26(13)
N151 C101 C102 C151 36.1
C152 C101 C102 C151 -51.4
N101 C101 C102 C151 20.9
C151 C101 C102 C153 -171.8
N151 C101 C102 C153 -135.7
C152 C101 C102 C153 136.8
N101 C101 C102 C153 -150.9
C151 C101 C102 C103 147.6
N151 C101 C102 C103 -176.3
C152 C101 C102 C103 96.2
N101 C101 C102 C103 168.5
C151 C102 C103 C153 153.9
C101 C102 C103 C153 129
C151 C102 C103 C104 97.9
C153 C102 C103 C104 -56
C101 C102 C103 C104 73
C151 C102 C103 C152 -72.1
C153 C102 C103 C152 134
C101 C102 C103 C152 -97.1
C151 C102 C103 C154 94.8
C153 C102 C103 C154 -59.1
C101 C102 C103 C154 69.9
C153 C103 C104 C154 -58.9
C102 C103 C104 C154 -6.5
C152 C103 C104 C154 -3.4
C102 C103 C104 C153 52.4
C152 C103 C104 C153 55.5
C154 C103 C104 C153 58.9
C102 C101 C151 N151 137.5
C152 C101 C151 N151 151.8
N101 C101 C151 N151 -14.8
C102 C101 C151 N101 152.3
N151 C101 C151 N101 14.8
C152 C101 C151 N101 166.6
C102 C101 C151 C152 -14.2
N151 C101 C151 C152 -151.8
N101 C101 C151 C152 -166.6
N151 C101 C151 C102 -137.5
C152 C101 C151 C102 14.2
N101 C101 C151 C102 -152.3
C102 C101 C151 C109 -175.4
N151 C101 C151 C109 47
C152 C101 C151 C109 -161.2
N101 C101 C151 C109 32.2
C153 C102 C151 C101 20.8
C103 C102 C151 C101 -44.8
C153 C102 C151 N151 -51
C101 C102 C151 N151 -71.8
C103 C102 C151 N151 -116.6
C153 C102 C151 N101 -69.2
C101 C102 C151 N101 -90
C103 C102 C151 N101 -134.8
C153 C102 C151 C152 146.7
C101 C102 C151 C152 125.9
C103 C102 C151 C152 81.1
C153 C102 C151 C109 -164.7
C101 C102 C151 C109 174.6
C103 C102 C151 C109 129.7
N151 C151 C152 C101 -78
N101 C151 C152 C101 -125
C102 C151 C152 C101 -51.5
C109 C151 C152 C101 163.1
C101 C151 C152 C103 -11.2
N151 C151 C152 C103 -89.2
N101 C151 C152 C103 -136.2
C102 C151 C152 C103 -62.7
C109 C151 C152 C103 151.9
C101 C151 C152 C153 39.6
N151 C151 C152 C153 -38.5
N101 C151 C152 C153 -85.4
C102 C151 C152 C153 -12
C109 C151 C152 C153 -157.3
C102 C101 C152 C151 122.7
N151 C101 C152 C151 24.1
N101 C101 C152 C151 10
C151 C101 C152 C103 171.3
C102 C101 C152 C103 -66
N151 C101 C152 C103 -164.6
N101 C101 C152 C103 -178.7
C151 C101 C152 C153 -151.4
C102 C101 C152 C153 -28.7
N151 C101 C152 C153 -127.3
N101 C101 C152 C153 -141.4
C153 C103 C152 C151 112.9
C104 C103 C152 C151 59.4
C102 C103 C152 C151 70.8
C154 C103 C152 C151 57.8
C153 C103 C152 C101 106.6
C104 C103 C152 C101 53.2
C102 C103 C152 C101 64.5
C154 C103 C152 C101 51.6
C104 C103 C152 C153 -53.4
C102 C103 C152 C153 -42.1
C154 C103 C152 C153 -55
C102 C103 C153 C104 -123.4
C152 C103 C153 C104 -134.7
C154 C103 C153 C104 -28.5
C104 C103 C153 C102 123.4
C152 C103 C153 C102 -11.3
C154 C103 C153 C102 94.9
C104 C103 C153 C154 28.5
C102 C103 C153 C154 -94.9
C152 C103 C153 C154 -106.2
C104 C103 C153 C152 134.7
C102 C103 C153 C152 11.3
C154 C103 C153 C152 106.2
C154 C104 C153 C103 118.5
C154 C104 C153 C102 59.6
C103 C104 C153 C102 -59
C103 C104 C153 C154 -118.5
C154 C104 C153 C152 72.3
C103 C104 C153 C152 -46.2
C151 C102 C153 C103 -84.3
C101 C102 C153 C103 -69.4
C151 C102 C153 C104 -30.5
C101 C102 C153 C104 -15.7
C103 C102 C153 C104 53.7
C151 C102 C153 C154 -2.8
C101 C102 C153 C154 12
C103 C102 C153 C154 81.4
C151 C102 C153 C152 -141.7
C101 C102 C153 C152 -126.9
C103 C102 C153 C152 -57.4
C151 C152 C153 C103 -102
C101 C152 C153 C103 -80.4
C151 C152 C153 C104 -57
C101 C152 C153 C104 -35.4
C103 C152 C153 C104 45
C151 C152 C153 C102 16.7
C101 C152 C153 C102 38.4
C103 C152 C153 C102 118.8
C151 C152 C153 C154 -25.4
C101 C152 C153 C154 -3.8
C103 C152 C153 C154 76.6
C103 C104 C154 C153 39
C153 C104 C154 C103 -39
C103 C153 C154 C104 -53.1
C102 C153 C154 C104 -126.2
C152 C153 C154 C104 -117.9
C104 C153 C154 C103 53.1
C102 C153 C154 C103 -73.1
C152 C153 C154 C103 -64.8
C153 C103 C154 C104 108.5
C102 C103 C154 C104 173.8
C152 C103 C154 C104 177.2
C104 C103 C154 C153 -108.5
C102 C103 C154 C153 65.3
C152 C103 C154 C153 68.7
C101 C151 N101 C109 149.7
N151 C151 N101 C109 -165.5
C152 C151 N101 C109 -87.6
C102 C151 N101 C109 -127.6
C101 C151 N101 C163 -108.2
N151 C151 N101 C163 -63.3
C152 C151 N101 C163 14.6
C102 C151 N101 C163 -25.4
C109 C151 N101 C163 102.2
C101 C151 N101 C105 23.6
N151 C151 N101 C105 68.4
C152 C151 N101 C105 146.3
C102 C151 N101 C105 106.3
C109 C151 N101 C105 -126.1
C101 C151 N101 C155 -11.7
N151 C151 N101 C155 33.1
C152 C151 N101 C155 111
C102 C151 N101 C155 71
C109 C151 N101 C155 -161.4
N151 C151 N101 C101 44.9
C152 C151 N101 C101 122.7
C102 C151 N101 C101 82.8
C109 C151 N101 C101 -149.7
C101 C151 N101 C113 -101.6
N151 C151 N101 C113 -56.7
C152 C151 N101 C113 21.1
C102 C151 N101 C113 -18.9
C109 C151 N101 C113 108.7
C151 C101 N101 C109 -33.1
C102 C101 N101 C109 -61.1
N151 C101 N101 C109 -155.3
C152 C101 N101 C109 -45.3
C102 C101 N101 C151 -28
N151 C101 N101 C151 -122.1
C152 C101 N101 C151 -12.2
C151 C101 N101 C163 82.3
C102 C101 N101 C163 54.4
N151 C101 N101 C163 -39.8
C152 C101 N101 C163 70.1
C151 C101 N101 C105 -163
C102 C101 N101 C105 169
N151 C101 N101 C105 74.9
C152 C101 N101 C105 -175.2
C151 C101 N101 C155 169.9
C102 C101 N101 C155 141.9
N151 C101 N101 C155 47.7
C152 C101 N101 C155 157.7
C151 C101 N101 C113 77.4
C102 C101 N101 C113 49.5
N151 C101 N101 C113 -44.7
C152 C101 N101 C113 65.2
C101 C151 N151 C163 -134.5
N101 C151 N151 C163 88.7
C152 C151 N151 C163 -57.5
C102 C151 N151 C163 -68.4
C109 C151 N151 C163 77.6
N101 C151 N151 C101 -136.8
C152 C151 N151 C101 77
C102 C151 N151 C101 66.1
C109 C151 N151 C101 -147.9
C101 C151 N151 C155 21
N101 C151 N151 C155 -115.8
C152 C151 N151 C155 98
C102 C151 N151 C155 87.1
C109 C151 N151 C155 -126.9
C101 C151 N151 C105 73.4
N101 C151 N151 C105 -63.4
C152 C151 N151 C105 150.5
C102 C151 N151 C105 139.5
C109 C151 N151 C105 -74.5
C101 C151 N151 C113 -114.7
N101 C151 N151 C113 108.6
C152 C151 N151 C113 -37.6
C102 C151 N151 C113 -48.5
C109 C151 N151 C113 97.5
C101 C151 N151 C109 147.9
N101 C151 N151 C109 11.1
C152 C151 N151 C109 -135.1
C102 C151 N151 C109 -146
C102 C101 N151 C151 -43.1
C152 C101 N151 C151 -26.1
N101 C101 N151 C151 48.3
C151 C101 N151 C163 68.2
C102 C101 N151 C163 25.1
C152 C101 N151 C163 42.1
N101 C101 N151 C163 116.5
C151 C101 N151 C155 -167.1
C102 C101 N151 C155 149.8
C152 C101 N151 C155 166.8
N101 C101 N151 C155 -118.8
C151 C101 N151 C105 -131.3
C102 C101 N151 C105 -174.4
C152 C101 N151 C105 -157.5
N101 C101 N151 C105 -83
C151 C101 N151 C113 73.9
C102 C101 N151 C113 30.8
C152 C101 N151 C113 47.8
N101 C101 N151 C113 122.2
C151 C101 N151 C109 -31.4
C102 C101 N151 C109 -74.5
C152 C101 N151 C109 -57.5
N101 C101 N151 C109 16.9
C109 N101 C105 C155 172
C151 N101 C105 C155 -72.8
C163 N101 C105 C155 59.2
C101 N101 C105 C155 -60.6
C113 N101 C105 C155 40.4
C109 N101 C105 C156 73.5
C151 N101 C105 C156 -171.4
C163 N101 C105 C156 -39.4
C155 N101 C105 C156 -98.6
C101 N101 C105 C156 -159.2
C113 N101 C105 C156 -58.2
C109 N101 C105 N151 -177.1
C151 N101 C105 N151 -61.9
C163 N101 C105 N151 70.1
C155 N101 C105 N151 10.9
C101 N101 C105 N151 -49.7
C113 N101 C105 N151 51.3
C109 N101 C105 C106 51.8
C151 N101 C105 C106 167
C163 N101 C105 C106 -61
C155 N101 C105 C106 -120.3
C101 N101 C105 C106 179.1
C113 N101 C105 C106 -79.8
C151 N151 C105 C155 -123
C163 N151 C105 C155 83.2
C101 N151 C105 C155 -82.8
C113 N151 C105 C155 67
C109 N151 C105 C155 170.4
C151 N151 C105 C156 147.4
C163 N151 C105 C156 -6.4
C101 N151 C105 C156 -172.4
C155 N151 C105 C156 -89.6
C113 N151 C105 C156 -22.6
C109 N151 C105 C156 80.8
C151 N151 C105 N101 68.4
C163 N151 C105 N101 -85.3
C101 N151 C105 N101 108.7
C155 N151 C105 N101 -168.5
C113 N151 C105 N101 -101.5
C109 N151 C105 N101 1.9
C151 N151 C105 C106 148.4
C163 N151 C105 C106 -5.3
C101 N151 C105 C106 -171.3
C155 N151 C105 C106 -88.5
C113 N151 C105 C106 -21.5
C109 N151 C105 C106 81.9
C155 C105 C106 C157 -56.3
C156 C105 C106 C157 26.5
N101 C105 C106 C157 59.6
N151 C105 C106 C157 24.9
C155 C105 C106 C107 11.3
C156 C105 C106 C107 94.1
N101 C105 C106 C107 127.2
N151 C105 C106 C107 92.5
C155 C105 C106 C156 -82.8
N101 C105 C106 C156 33.1
N151 C105 C106 C156 -1.5
C155 C105 C106 C108 51.3
C156 C105 C106 C108 134.1
N101 C105 C106 C108 167.2
N151 C105 C106 C108 132.5
C155 C105 C106 C158 -7.1
C156 C105 C106 C158 75.6
N101 C105 C106 C158 108.8
N151 C105 C106 C158 74.1
C157 C106 C107 C158 82.9
C156 C106 C107 C158 -1.6
C108 C106 C107 C158 -128.7
C105 C106 C107 C158 -47.4
C157 C106 C107 C108 -148.4
C156 C106 C107 C108 127.1
C158 C106 C107 C108 128.7
C105 C106 C107 C108 81.3
C156 C106 C107 C157 -84.5
C108 C106 C107 C157 148.4
C158 C106 C107 C157 -82.9
C105 C106 C107 C157 -130.3
C157 C106 C107 C156 84.5
C108 C106 C107 C156 -127.1
C158 C106 C107 C156 1.6
C105 C106 C107 C156 -45.8
C158 C107 C108 C106 124.4
C157 C107 C108 C106 -31.7
C156 C107 C108 C106 27.7
C157 C107 C108 C158 -156.1
C106 C107 C108 C158 -124.4
C156 C107 C108 C158 -96.7
C158 C107 C108 C157 156.1
C106 C107 C108 C157 31.7
C156 C107 C108 C157 59.4
C157 C106 C108 C107 25.1
C156 C106 C108 C107 -76.4
C158 C106 C108 C107 -23.2
C105 C106 C108 C107 -115.5
C157 C106 C108 C158 48.3
C107 C106 C108 C158 23.2
C156 C106 C108 C158 -53.2
C105 C106 C108 C158 -92.3
C107 C106 C108 C157 -25.1
C156 C106 C108 C157 -101.5
C158 C106 C108 C157 -48.3
C105 C106 C108 C157 -140.5
C156 C105 C155 N151 117.7
N101 C105 C155 N151 3.4
C106 C105 C155 N151 155.9
N101 C105 C155 C156 -114.3
N151 C105 C155 C156 -117.7
C106 C105 C155 C156 38.2
C156 C105 C155 N101 114.3
N151 C105 C155 N101 -3.4
C106 C105 C155 N101 152.5
C151 N151 C155 C105 98.2
C163 N151 C155 C105 -104.2
C101 N151 C155 C105 111.3
C113 N151 C155 C105 -129.1
C109 N151 C155 C105 -11.8
C151 N151 C155 C156 140.6
C163 N151 C155 C156 -61.8
C101 N151 C155 C156 153.8
C105 N151 C155 C156 42.5
C113 N151 C155 C156 -86.6
C109 N151 C155 C156 30.6
C151 N151 C155 N101 109.7
C163 N151 C155 N101 -92.7
C101 N151 C155 N101 122.8
C105 N151 C155 N101 11.5
C113 N151 C155 N101 -117.5
C109 N151 C155 N101 -0.3
C109 N101 C155 C105 -13.5
C151 N101 C155 C105 129.5
C163 N101 C155 C105 -123.8
C101 N101 C155 C105 123.6
C113 N101 C155 C105 -144.9
C109 N101 C155 N151 179.4
C151 N101 C155 N151 -37.7
C163 N101 C155 N151 69.1
C105 N101 C155 N151 -167.1
C101 N101 C155 N151 -43.6
C113 N101 C155 N151 47.9
C109 N101 C155 C156 29.9
C151 N101 C155 C156 172.9
C163 N101 C155 C156 -80.3
C105 N101 C155 C156 43.4
C101 N101 C155 C156 167
C113 N101 C155 C156 -101.5
C157 C106 C156 C105 -162.4
C107 C106 C156 C105 -107.7
C108 C106 C156 C105 -66.4
C158 C106 C156 C105 -108.4
C107 C106 C156 C157 54.7
C108 C106 C156 C157 96.1
C158 C106 C156 C157 54.1
C105 C106 C156 C157 162.4
C157 C106 C156 C155 -129.3
C107 C106 C156 C155 -74.6
C108 C106 C156 C155 -33.3
C158 C106 C156 C155 -75.3
C105 C106 C156 C155 33.1
C157 C106 C156 C107 -54.7
C108 C106 C156 C107 41.3
C158 C106 C156 C107 -0.7
C105 C106 C156 C107 107.7
C155 C105 C156 C106 105.7
N101 C105 C156 C106 -162.1
N151 C105 C156 C106 179.3
C155 C105 C156 C157 92.7
N101 C105 C156 C157 -175.1
N151 C105 C156 C157 166.3
C106 C105 C156 C157 -13
N101 C105 C156 C155 92.2
N151 C105 C156 C155 73.6
C106 C105 C156 C155 -105.7
C155 C105 C156 C107 73.1
N101 C105 C156 C107 165.3
N151 C105 C156 C107 146.7
C106 C105 C156 C107 -32.6
C105 C155 C156 C106 -82.8
N151 C155 C156 C106 -142.5
N101 C155 C156 C106 -134.9
N151 C155 C156 C105 -59.7
N101 C155 C156 C105 -52.2
C105 C155 C156 C157 -114.5
N151 C155 C156 C157 -174.2
N101 C155 C156 C157 -166.6
C105 C155 C156 C107 -114.1
N151 C155 C156 C107 -173.8
N101 C155 C156 C107 -166.3
C158 C107 C156 C106 178.6
C108 C107 C156 C106 -58.5
C157 C107 C156 C106 68.2
C158 C107 C156 C105 -100.5
C108 C107 C156 C105 22.4
C157 C107 C156 C105 149.2
C106 C107 C156 C105 80.9
C158 C107 C156 C157 110.4
C108 C107 C156 C157 -126.7
C106 C107 C156 C157 -68.2
C158 C107 C156 C155 -69.1
C108 C107 C156 C155 53.8
C157 C107 C156 C155 -179.4
C106 C107 C156 C155 112.3
C156 C106 C157 C107 113.1
C108 C106 C157 C107 -18.9
C158 C106 C157 C107 30.8
C105 C106 C157 C107 95.9
C107 C106 C157 C158 -30.8
C156 C106 C157 C158 82.4
C108 C106 C157 C158 -49.7
C105 C106 C157 C158 65.1
C107 C106 C157 C156 -113.1
C108 C106 C157 C156 -132.1
C158 C106 C157 C156 -82.4
C105 C106 C157 C156 -17.2
C107 C106 C157 C108 18.9
C156 C106 C157 C108 132.1
C158 C106 C157 C108 49.7
C105 C106 C157 C108 114.8
C158 C107 C157 C106 -115.3
C108 C107 C157 C106 44.3
C156 C107 C157 C106 -42.4
C108 C107 C157 C158 159.6
C106 C107 C157 C158 115.3
C156 C107 C157 C158 72.9
C158 C107 C157 C156 -72.9
C108 C107 C157 C156 86.7
C106 C107 C157 C156 42.4
C158 C107 C157 C108 -159.6
C106 C107 C157 C108 -44.3
C156 C107 C157 C108 -86.7
C105 C156 C157 C106 23.6
C155 C156 C157 C106 65.5
C107 C156 C157 C106 64.8
C106 C156 C157 C107 -64.8
C105 C156 C157 C107 -41.1
C155 C156 C157 C107 0.7
C106 C156 C157 C158 -97.6
C105 C156 C157 C158 -73.9
C155 C156 C157 C158 -32.1
C107 C156 C157 C158 -32.8
C106 C156 C157 C108 -40.7
C105 C156 C157 C108 -17.1
C155 C156 C157 C108 24.7
C107 C156 C157 C108 24
C107 C108 C157 C106 -128.9
C158 C108 C157 C106 -115.3
C106 C108 C157 C107 128.9
C158 C108 C157 C107 13.5
C107 C108 C157 C158 -13.5
C106 C108 C157 C158 115.3
C107 C108 C157 C156 -96.1
C106 C108 C157 C156 32.8
C158 C108 C157 C156 -82.5
C108 C107 C158 C157 -161.9
C106 C107 C158 C157 -49.9
C156 C107 C158 C157 -50.7
C157 C107 C158 C108 161.9
C106 C107 C158 C108 112
C156 C107 C158 C108 111.1
C108 C107 C158 C106 -112
C157 C107 C158 C106 49.9
C156 C107 C158 C106 -0.9
C106 C157 C158 C107 62.1
C156 C157 C158 C107 108.3
C108 C157 C158 C107 9.7
C106 C157 C158 C108 52.4
C107 C157 C158 C108 -9.7
C156 C157 C158 C108 98.6
C107 C157 C158 C106 -62.1
C156 C157 C158 C106 46.2
C108 C157 C158 C106 -52.4
C106 C108 C158 C107 -43.2
C157 C108 C158 C107 -12.8
C107 C108 C158 C157 12.8
C106 C108 C158 C157 -30.4
C107 C108 C158 C106 43.2
C157 C108 C158 C106 30.4
C157 C106 C158 C107 -78.9
C156 C106 C158 C107 178.6
C108 C106 C158 C107 35.3
C105 C106 C158 C107 139.2
C107 C106 C158 C157 78.9
C156 C106 C158 C157 -102.6
C108 C106 C158 C157 114.1
C105 C106 C158 C157 -141.9
C157 C106 C158 C108 -114.1
C107 C106 C158 C108 -35.3
C156 C106 C158 C108 143.3
C105 C106 C158 C108 104
C151 N101 C109 C110 -87.7
C163 N101 C109 C110 167
C105 N101 C109 C110 52.9
C155 N101 C109 C110 60.8
C101 N101 C109 C110 -71.7
C113 N101 C109 C110 -171.3
C151 N101 C109 N151 32.8
C163 N101 C109 N151 -72.6
C105 N101 C109 N151 173.4
C155 N101 C109 N151 -178.7
C101 N101 C109 N151 48.8
C113 N101 C109 N151 -50.8
C151 N101 C109 C160 -103.7
C163 N101 C109 C160 151
C105 N101 C109 C160 36.9
C155 N101 C109 C160 44.8
C101 N101 C109 C160 -87.7
C113 N101 C109 C160 172.7
C163 N101 C109 C151 -105.3
C105 N101 C109 C151 140.6
C155 N101 C109 C151 148.5
C101 N101 C109 C151 16
C113 N101 C109 C151 -83.6
C151 N151 C109 N101 -143.3
C163 N151 C109 N101 99.6
C101 N151 C109 N101 -124
C155 N151 C109 N101 0.9
C105 N151 C109 N101 -5.7
C113 N151 C109 N101 122.6
C151 N151 C109 C110 -79.4
C163 N151 C109 C110 163.4
C101 N151 C109 C110 -60.2
C155 N151 C109 C110 64.7
C105 N151 C109 C110 58.1
C113 N151 C109 C110 -173.6
C151 N151 C109 C160 -99
C163 N151 C109 C160 143.8
C101 N151 C109 C160 -79.8
C155 N151 C109 C160 45.1
C105 N151 C109 C160 38.5
C113 N151 C109 C160 166.8
C163 N151 C109 C151 -117.2
C101 N151 C109 C151 19.2
C155 N151 C109 C151 144.2
C105 N151 C109 C151 137.6
C113 N151 C109 C151 -94.2
C101 C151 C109 N101 -48.4
N151 C151 C109 N101 5.8
C152 C151 C109 N101 157.8
C102 C151 C109 N101 139.6
C101 C151 C109 C110 68.1
N151 C151 C109 C110 122.2
N101 C151 C109 C110 116.4
C152 C151 C109 C110 -85.8
C102 C151 C109 C110 -103.9
C101 C151 C109 N151 -54.1
N101 C151 C109 N151 -5.8
C152 C151 C109 N151 152
C102 C151 C109 N151 133.9
C101 C151 C109 C160 36.4
N151 C151 C109 C160 90.5
N101 C151 C109 C160 84.8
C152 C151 C109 C160 -117.4
C102 C151 C109 C160 -135.6
N101 C109 C110 C160 -32.4
N151 C109 C110 C160 -40.2
C151 C109 C110 C160 -85.6
N101 C109 C110 C161 -134
N151 C109 C110 C161 -141.8
C160 C109 C110 C161 -101.6
C151 C109 C110 C161 172.8
N101 C109 C110 C111 -169.9
N151 C109 C110 C111 -177.7
C160 C109 C110 C111 -137.5
C151 C109 C110 C111 136.9
C160 C110 C111 C161 29.2
C109 C110 C111 C161 148.6
C160 C110 C111 C112 62.4
C161 C110 C111 C112 33.2
C109 C110 C111 C112 -178.2
C160 C110 C111 C162 48.3
C161 C110 C111 C162 19.1
C109 C110 C111 C162 167.7
C161 C111 C112 C162 0.2
C110 C111 C112 C162 -27.1
C110 C111 C112 C161 -27.4
C162 C111 C112 C161 -0.2
C111 C110 C160 C161 -16
C109 C110 C160 C161 -150.5
C161 C110 C160 C109 150.5
C111 C110 C160 C109 134.5
N101 C109 C160 C110 152.8
N151 C109 C160 C110 147.6
C151 C109 C160 C110 103.3
N101 C109 C160 C161 175.5
C110 C109 C160 C161 22.7
N151 C109 C160 C161 170.3
C151 C109 C160 C161 126
C112 C111 C161 C110 -154.1
C162 C111 C161 C110 -153.9
C110 C111 C161 C162 153.9
C112 C111 C161 C162 -0.2
C110 C111 C161 C160 -13.8
C112 C111 C161 C160 -167.9
C162 C111 C161 C160 -167.8
C110 C111 C161 C112 154.1
C162 C111 C161 C112 0.2
C160 C110 C161 C111 -157.5
C109 C110 C161 C111 -59
C160 C110 C161 C162 81.3
C111 C110 C161 C162 -121.2
C109 C110 C161 C162 179.8
C111 C110 C161 C160 157.5
C109 C110 C161 C160 98.6
C160 C110 C161 C112 150.6
C111 C110 C161 C112 -51.9
C109 C110 C161 C112 -110.8
C110 C160 C161 C111 26.3
C109 C160 C161 C111 -0.7
C109 C160 C161 C110 -26.9
C110 C160 C161 C162 -137.3
C109 C160 C161 C162 -164.2
C110 C160 C161 C112 -106.3
C109 C160 C161 C112 -133.3
C162 C112 C161 C111 -179.7
C162 C112 C161 C110 -123.3
C111 C112 C161 C110 56.4
C111 C112 C161 C162 179.7
C162 C112 C161 C160 -42
C111 C112 C161 C160 137.7
C111 C112 C162 C161 -0.1
C161 C112 C162 C111 0.1
C111 C161 C162 C112 0.3
C110 C161 C162 C112 118.2
C160 C161 C162 C112 165.6
C110 C161 C162 C111 117.9
C160 C161 C162 C111 165.4
C112 C161 C162 C111 -0.3
C161 C111 C162 C112 -179.7
C110 C111 C162 C112 158.8
C110 C111 C162 C161 -21.5
C112 C111 C162 C161 179.7
C151 N151 C113 C163 -135.3
C101 N151 C113 C163 -170.9
C155 N151 C113 C163 70.7
C105 N151 C113 C163 37.6
C109 N151 C113 C163 -62.5
C151 N151 C113 C114 110.6
C163 N151 C113 C114 -114.1
C101 N151 C113 C114 74.9
C155 N151 C113 C114 -43.5
C105 N151 C113 C114 -76.5
C109 N151 C113 C114 -176.6
C151 N151 C113 C164 135.2
C163 N151 C113 C164 -89.5
C101 N151 C113 C164 99.6
C155 N151 C113 C164 -18.8
C105 N151 C113 C164 -51.9
C109 N151 C113 C164 -152
C151 N151 C113 N101 -89.4
C163 N151 C113 N101 45.9
C101 N151 C113 N101 -125
C155 N151 C113 N101 116.6
C105 N151 C113 N101 83.5
C109 N151 C113 N101 -16.6
C109 N101 C113 C163 -77.9
C151 N101 C113 C163 -162.7
C105 N101 C113 C163 57.5
C155 N101 C113 C163 77.4
C101 N101 C113 C163 167.7
C109 N101 C113 C114 178.9
C151 N101 C113 C114 94.1
C163 N101 C113 C114 -103.2
C105 N101 C113 C114 -45.6
C155 N101 C113 C114 -25.8
C101 N101 C113 C114 64.5
C109 N101 C113 C164 -157.8
C151 N101 C113 C164 117.4
C163 N101 C113 C164 -79.8
C105 N101 C113 C164 -22.3
C155 N101 C113 C164 -2.5
C101 N101 C113 C164 87.8
C109 N101 C113 N151 156
C151 N101 C113 N151 71.2
C163 N101 C113 N151 -126.1
C105 N101 C113 N151 -68.6
C155 N101 C113 N151 -48.7
C101 N101 C113 N151 41.6
C163 C113 C114 C164 -10.6
N151 C113 C114 C164 55.6
N101 C113 C114 C164 49.6
C163 C113 C114 C165 75.4
C164 C113 C114 C165 86
N151 C113 C114 C165 141.6
N101 C113 C114 C165 135.6
C163 C113 C114 C115 125.6
C164 C113 C114 C115 136.2
N151 C113 C114 C115 -168.2
N101 C113 C114 C115 -174.2
C164 C113 C114 C163 10.6
N151 C113 C114 C163 66.2
N101 C113 C114 C163 60.2
C164 C114 C115 C165 -12
C113 C114 C115 C165 -106.6
C163 C114 C115 C165 -89.4
C164 C114 C115 C166 -68.8
C165 C114 C115 C166 -56.9
C113 C114 C115 C166 -163.4
C163 C114 C115 C166 -146.3
C164 C114 C115 C116 -100.4
C165 C114 C115 C116 -88.5
C113 C114 C115 C116 165
C163 C114 C115 C116 -177.9
C165 C115 C116 C166 17.6
C114 C115 C116 C166 63
C114 C113 C163 N151 99
C164 C113 C163 N151 93.7
N101 C113 C163 N151 -13.5
C114 C113 C163 N101 112.6
C164 C113 C163 N101 107.3
N151 C113 C163 N101 13.5
C114 C113 C163 C164 5.3
N151 C113 C163 C164 -93.7
N101 C113 C163 C164 -107.3
C164 C113 C163 C114 -5.3
N151 C113 C163 C114 -99
N101 C113 C163 C114 -112.6
C151 N151 C163 C113 50.2
C101 N151 C163 C113 12.2
C155 N151 C163 C113 -115.5
C105 N151 C163 C113 -149.7
C109 N151 C163 C113 118.7
C151 N151 C163 N101 -87
C101 N151 C163 N101 -124.9
C155 N151 C163 N101 107.4
C105 N151 C163 N101 73.1
C113 N151 C163 N101 -137.2
C109 N151 C163 N101 -18.5
C151 N151 C163 C164 113.7
C101 N151 C163 C164 75.7
C155 N151 C163 C164 -52
C105 N151 C163 C164 -86.2
C113 N151 C163 C164 63.5
C109 N151 C163 C164 -177.8
C151 N151 C163 C114 90
C101 N151 C163 C114 52
C155 N151 C163 C114 -75.6
C105 N151 C163 C114 -109.9
C113 N151 C163 C114 39.8
C109 N151 C163 C114 158.5
C109 N101 C163 C113 107.9
C151 N101 C163 C113 17.9
C105 N101 C163 C113 -129.4
C155 N101 C163 C113 -102.6
C101 N101 C163 C113 -13.4
C109 N101 C163 N151 153.7
C151 N101 C163 N151 63.6
C105 N101 C163 N151 -83.7
C155 N101 C163 N151 -56.9
C101 N101 C163 N151 32.3
C113 N101 C163 N151 45.7
C109 N101 C163 C164 176.1
C151 N101 C163 C164 86.1
C105 N101 C163 C164 -61.2
C155 N101 C163 C164 -34.4
C101 N101 C163 C164 54.8
C113 N101 C163 C164 68.2
C109 N101 C163 C114 150.3
C151 N101 C163 C114 60.2
C105 N101 C163 C114 -87.1
C155 N101 C163 C114 -60.3
C101 N101 C163 C114 28.9
C113 N101 C163 C114 42.3
C164 C114 C163 C113 168.2
C165 C114 C163 C113 -111.4
C115 C114 C163 C113 -60.9
C164 C114 C163 N151 81.8
C165 C114 C163 N151 162.3
C113 C114 C163 N151 -86.4
C115 C114 C163 N151 -147.3
C164 C114 C163 N101 82.9
C165 C114 C163 N101 163.4
C113 C114 C163 N101 -85.2
C115 C114 C163 N101 -146.2
C165 C114 C163 C164 80.5
C113 C114 C163 C164 -168.2
C115 C114 C163 C164 130.9
C113 C114 C164 C165 113.9
C115 C114 C164 C165 8.8
C163 C114 C164 C165 110.1
C165 C114 C164 C113 -113.9
C115 C114 C164 C113 -105.1
C163 C114 C164 C113 -3.8
C165 C114 C164 C163 -110.1
C113 C114 C164 C163 3.8
C115 C114 C164 C163 -101.3
C163 C113 C164 C114 171
N151 C113 C164 C114 -130.3
N101 C113 C164 C114 -140.6
C163 C113 C164 C165 119.6
C114 C113 C164 C165 -51.3
N151 C113 C164 C165 178.4
N101 C113 C164 C165 168.1
C114 C113 C164 C163 -171
N151 C113 C164 C163 58.7
N101 C113 C164 C163 48.4
C113 C163 C164 C114 -8.4
N151 C163 C164 C114 -101.4
N101 C163 C164 C114 -108.6
C113 C163 C164 C165 -65.7
N151 C163 C164 C165 -158.7
N101 C163 C164 C165 -165.9
C114 C163 C164 C165 -57.3
N151 C163 C164 C113 -93
N101 C163 C164 C113 -100.2
C114 C163 C164 C113 8.4
C164 C114 C165 C115 171.8
C113 C114 C165 C115 92
C163 C114 C165 C115 111.1
C113 C114 C165 C164 -79.9
C115 C114 C165 C164 -171.8
C163 C114 C165 C164 -60.8
C164 C114 C165 C166 -127.5
C113 C114 C165 C166 152.6
C115 C114 C165 C166 60.6
C163 C114 C165 C166 171.7
C166 C115 C165 C114 117.4
C116 C115 C165 C114 106.6
C166 C115 C165 C164 122.5
C114 C115 C165 C164 5
C116 C115 C165 C164 111.6
C114 C115 C165 C166 -117.4
C116 C115 C165 C166 -10.9
C113 C164 C165 C114 59.5
C163 C164 C165 C114 82.5
C114 C164 C165 C115 -9.5
C113 C164 C165 C115 49.9
C163 C164 C165 C115 73
C114 C164 C165 C166 70.5
C113 C164 C165 C166 130
C163 C164 C165 C166 153
C115 C116 C166 C165 -17.5
C165 C115 C166 C116 -161.9
C114 C115 C166 C116 -124.1
C114 C115 C166 C165 37.8
C116 C115 C166 C165 161.9
C114 C165 C166 C116 -51.5
C115 C165 C166 C116 24.8
C164 C165 C166 C116 -84.7
C114 C165 C166 C115 -76.3
C164 C165 C166 C115 -109.5
C209 N201 C201 C202 -175.6
C213 N201 C201 C202 -56.6
C205 N201 C201 C202 67
N201 C201 C202 C203 168
C201 C202 C203 C204 45.3
C201 C202 C203 C254 67
C202 C203 C204 C254 54.8
C202 C203 C254 C204 -134.2
C209 N201 C205 C206 -71
C201 N201 C205 C206 46.8
C213 N201 C205 C206 172.3
N201 C205 C206 C207 179.5
N201 C205 C206 C257 166.1
C205 C206 C207 C257 -172.5
C205 C206 C207 C208 -170.6
C257 C206 C207 C208 1.9
C206 C207 C257 C208 177.9
C206 C207 C257 C258 -152.2
C208 C207 C257 C258 29.8
C208 C207 C257 C206 -177.9
C207 C206 C257 C208 -3.7
C205 C206 C257 C208 14.8
C205 C206 C257 C207 18.5
C207 C206 C257 C258 145.9
C205 C206 C257 C258 164.4
C207 C257 C208 C258 160.6
C206 C257 C208 C258 163.7
C258 C257 C208 C207 -160.6
C206 C257 C208 C207 3.1
C206 C207 C208 C257 -2.7
C257 C207 C208 C258 -20.8
C206 C207 C208 C258 -23.5
C207 C208 C258 C257 15.8
C207 C257 C258 C208 -34.9
C206 C257 C258 C208 -161
C201 N201 C209 C210 -163.2
C213 N201 C209 C210 73.4
C205 N201 C209 C210 -45.9
N201 C209 C210 C211 179.5
C209 C210 C211 C212 -177.9
C209 N201 C213 C214 63.6
C201 N201 C213 C214 -56.6
C205 N201 C213 C214 -178.9
N201 C213 C214 C215 -178.9
C213 C214 C215 C216 -60.1
C355 N301 N351 C313 -73.9
C305 N301 N351 C313 -42.2
C309 N301 N351 C313 122.6
C359 N301 N351 C313 100.1
C301 N301 N351 C313 -144.1
C355 N301 N351 C301 70.2
C305 N301 N351 C301 101.9
C309 N301 N351 C301 -93.3
C359 N301 N351 C301 -115.9
C313 N301 N351 C301 144.1
C355 N301 N351 C359 -174
C305 N301 N351 C359 -142.3
C309 N301 N351 C359 22.6
C301 N301 N351 C359 115.9
C313 N301 N351 C359 -100.1
C355 N301 N351 C351 70.6
C305 N301 N351 C351 102.3
C309 N301 N351 C351 -92.9
C359 N301 N351 C351 -115.4
C301 N301 N351 C351 0.4
C313 N301 N351 C351 144.5
C355 N301 N351 C309 163.5
C305 N301 N351 C309 -164.9
C359 N301 N351 C309 -22.6
C301 N301 N351 C309 93.3
C313 N301 N351 C309 -122.6
C305 N301 N351 C355 31.7
C309 N301 N351 C355 -163.5
C359 N301 N351 C355 174
C301 N301 N351 C355 -70.2
C313 N301 N351 C355 73.9
C355 N301 N351 C305 -31.7
C309 N301 N351 C305 164.9
C359 N301 N351 C305 142.3
C301 N301 N351 C305 -101.9
C313 N301 N351 C305 42.2
C355 N301 N351 C364 -121.3
C305 N301 N351 C364 -89.7
C309 N301 N351 C364 75.2
C359 N301 N351 C364 52.6
C301 N301 N351 C364 168.5
C313 N301 N351 C364 -47.4
N301 N351 C301 C351 179.6
C313 N351 C301 C351 -43.1
C359 N351 C301 C351 110.4
C309 N351 C301 C351 120.6
C355 N351 C301 C351 -143.1
C305 N351 C301 C351 -147.5
C364 N351 C301 C351 21
N301 N351 C301 C302 -97.5
C313 N351 C301 C302 39.9
C359 N351 C301 C302 -166.7
C351 N351 C301 C302 82.9
C309 N351 C301 C302 -156.4
C355 N351 C301 C302 -60.2
C305 N351 C301 C302 -64.5
C364 N351 C301 C302 103.9
C313 N351 C301 N301 137.4
C359 N351 C301 N301 -69.2
C351 N351 C301 N301 -179.6
C309 N351 C301 N301 -58.9
C355 N351 C301 N301 37.3
C305 N351 C301 N301 33
C364 N351 C301 N301 -158.5
N301 N351 C301 C355 -37.3
C313 N351 C301 C355 100.1
C359 N351 C301 C355 -106.5
C351 N351 C301 C355 143.1
C309 N351 C301 C355 -96.2
C305 N351 C301 C355 -4.3
C364 N351 C301 C355 164.1
N351 N301 C301 C351 -0.4
C355 N301 C301 C351 -129.6
C305 N301 C301 C351 -128.8
C309 N301 C301 C351 98.2
C359 N301 C301 C351 76.3
C313 N301 C301 C351 -23.2
N351 N301 C301 C302 91.7
C355 N301 C301 C302 -37.5
C305 N301 C301 C302 -36.6
C309 N301 C301 C302 -169.7
C359 N301 C301 C302 168.4
C313 N301 C301 C302 68.9
C355 N301 C301 N351 -129.2
C305 N301 C301 N351 -128.3
C309 N301 C301 N351 98.6
C359 N301 C301 N351 76.7
C313 N301 C301 N351 -22.8
N351 N301 C301 C355 129.2
C305 N301 C301 C355 0.9
C309 N301 C301 C355 -132.2
C359 N301 C301 C355 -154.1
C313 N301 C301 C355 106.4
N351 C301 C302 C351 -70.3
N301 C301 C302 C351 -93.5
C355 C301 C302 C351 -117
C351 C301 C302 C303 -78.4
N351 C301 C302 C303 -148.7
N301 C301 C302 C303 -171.8
C355 C301 C302 C303 164.7
C351 C301 C302 C352 -6.5
N351 C301 C302 C352 -76.8
N301 C301 C302 C352 -99.9
C355 C301 C302 C352 -123.4
C301 C302 C303 C353 90.6
C351 C302 C303 C353 46.5
C352 C302 C303 C353 -1.8
C301 C302 C303 C354 41.9
C351 C302 C303 C354 -2.3
C352 C302 C303 C354 -50.5
C301 C302 C303 C304 74.9
C351 C302 C303 C304 30.8
C352 C302 C303 C304 -17.4
C301 C302 C303 C352 92.4
C351 C302 C303 C352 48.2
C354 C303 C304 C353 -114.7
C302 C303 C304 C353 79.4
C352 C303 C304 C353 60.8
C353 C303 C304 C354 114.7
C302 C303 C304 C354 -165.9
C352 C303 C304 C354 175.6
C353 C303 C304 C352 -60.8
C354 C303 C304 C352 -175.6
C302 C303 C304 C352 18.6
C302 C301 C351 N351 -113.7
N301 C301 C351 N351 0.2
C355 C301 C351 N351 -33.7
C302 C301 C351 C352 7.1
N351 C301 C351 C352 120.9
N301 C301 C351 C352 121
C355 C301 C351 C352 87.1
N351 C301 C351 C302 113.7
N301 C301 C351 C302 113.9
C355 C301 C351 C302 80
N301 N351 C351 C301 -0.6
C313 N351 C351 C301 150
C359 N351 C351 C301 -93.9
C309 N351 C351 C301 -68.6
C355 N351 C351 C301 39.3
C305 N351 C351 C301 45.3
C364 N351 C351 C301 -169.5
N301 N351 C351 C352 -95.2
C313 N351 C351 C352 55.4
C301 N351 C351 C352 -94.6
C359 N351 C351 C352 171.5
C309 N351 C351 C352 -163.3
C355 N351 C351 C352 -55.3
C305 N351 C351 C352 -49.3
C364 N351 C351 C352 95.9
N301 N351 C351 C302 -40.9
C313 N351 C351 C302 109.8
C301 N351 C351 C302 -40.3
C359 N351 C351 C302 -134.2
C309 N351 C351 C302 -108.9
C355 N351 C351 C302 -1
C305 N351 C351 C302 5
C364 N351 C351 C302 150.2
C303 C302 C351 C301 116.2
C352 C302 C351 C301 172.4
C301 C302 C351 N351 55.6
C303 C302 C351 N351 171.7
C352 C302 C351 N351 -132
C301 C302 C351 C352 -172.4
C303 C302 C351 C352 -56.3
C301 C351 C352 C353 64.2
N351 C351 C352 C353 134.7
C302 C351 C352 C353 69.8
C301 C351 C352 C304 104
N351 C351 C352 C304 174.5
C302 C351 C352 C304 109.6
C301 C351 C352 C302 -5.6
N351 C351 C352 C302 64.9
C301 C351 C352 C303 40.6
N351 C351 C352 C303 111.1
C302 C351 C352 C303 46.2
C354 C304 C352 C353 13
C303 C304 C352 C353 15.3
C353 C304 C352 C351 -99.7
C354 C304 C352 C351 -86.7
C303 C304 C352 C351 -84.4
C353 C304 C352 C302 -35.4
C354 C304 C352 C302 -22.4
C303 C304 C352 C302 -20.1
C353 C304 C352 C303 -15.3
C354 C304 C352 C303 -2.3
C301 C302 C352 C353 -112.4
C351 C302 C352 C353 -117.7
C303 C302 C352 C353 1.2
C301 C302 C352 C351 5.4
C303 C302 C352 C351 118.9
C301 C302 C352 C304 -91.6
C351 C302 C352 C304 -97
C303 C302 C352 C304 22
C301 C302 C352 C303 -113.5
C351 C302 C352 C303 -118.9
C354 C303 C352 C353 -15.6
C302 C303 C352 C353 -177.5
C304 C303 C352 C353 -19.6
C353 C303 C352 C351 128.5
C354 C303 C352 C351 112.8
C302 C303 C352 C351 -49.1
C304 C303 C352 C351 108.8
C353 C303 C352 C304 19.6
C354 C303 C352 C304 4
C302 C303 C352 C304 -157.9
C353 C303 C352 C302 177.5
C354 C303 C352 C302 161.9
C304 C303 C352 C302 157.9
C354 C303 C353 C304 57.9
C302 C303 C353 C304 -103.8
C352 C303 C353 C304 -105.9
C302 C303 C353 C354 -161.7
C304 C303 C353 C354 -57.9
C352 C303 C353 C354 -163.8
C354 C303 C353 C352 163.8
C302 C303 C353 C352 2.1
C304 C303 C353 C352 105.9
C354 C304 C353 C303 -47.5
C352 C304 C353 C303 112
C352 C304 C353 C354 159.5
C303 C304 C353 C354 47.5
C354 C304 C353 C352 -159.5
C303 C304 C353 C352 -112
C351 C352 C353 C303 -56.5
C304 C352 C353 C303 -150.4
C302 C352 C353 C303 -2
C351 C352 C353 C304 93.9
C302 C352 C353 C304 148.3
C303 C352 C353 C304 150.4
C351 C352 C353 C354 -15.6
C304 C352 C353 C354 -109.5
C302 C352 C353 C354 38.9
C303 C352 C353 C354 40.9
C302 C303 C354 C353 54.2
C304 C303 C354 C353 15.6
C352 C303 C354 C353 12
C353 C303 C354 C304 -15.6
C302 C303 C354 C304 38.6
C352 C303 C354 C304 -3.6
C304 C353 C354 C303 -153.7
C352 C353 C354 C303 -47.7
C303 C353 C354 C304 153.7
C352 C353 C354 C304 106
C353 C304 C354 C303 21.6
C352 C304 C354 C303 4.1
C352 C304 C354 C353 -17.6
C303 C304 C354 C353 -21.6
N351 N301 C305 C355 -84
C309 N301 C305 C355 114.5
C359 N301 C305 C355 147.8
C301 N301 C305 C355 -2
C313 N301 C305 C355 -110
C355 N301 C305 N351 84
C309 N301 C305 N351 -161.5
C359 N301 C305 N351 -128.2
C301 N301 C305 N351 82
C313 N301 C305 N351 -26
N351 N301 C305 C306 -164.7
C355 N301 C305 C306 -80.7
C309 N301 C305 C306 33.8
C359 N301 C305 C306 67.1
C301 N301 C305 C306 -82.7
C313 N301 C305 C306 169.4
N351 N301 C305 C356 -137.1
C355 N301 C305 C356 -53.1
C309 N301 C305 C356 61.3
C359 N301 C305 C356 94.7
C301 N301 C305 C356 -55.1
C313 N301 C305 C356 -163.1
N351 N301 C305 C307 -147.5
C355 N301 C305 C307 -63.5
C309 N301 C305 C307 51
C359 N301 C305 C307 84.3
C301 N301 C305 C307 -65.5
C313 N301 C305 C307 -173.5
N301 N351 C305 C355 92.5
C313 N351 C305 C355 -122
C301 N351 C305 C355 12.9
C359 N351 C305 C355 128.4
C351 N351 C305 C355 -17
C309 N351 C305 C355 105.4
C364 N351 C305 C355 -161.1
C313 N351 C305 N301 145.5
C301 N351 C305 N301 -79.6
C359 N351 C305 N301 35.9
C351 N351 C305 N301 -109.5
C309 N351 C305 N301 12.9
C355 N351 C305 N301 -92.5
C364 N351 C305 N301 106.4
N301 N351 C305 C306 16.3
C313 N351 C305 C306 161.8
C301 N351 C305 C306 -63.2
C359 N351 C305 C306 52.3
C351 N351 C305 C306 -93.2
C309 N351 C305 C306 29.3
C355 N351 C305 C306 -76.2
C364 N351 C305 C306 122.8
N301 N351 C305 C356 46.1
C313 N351 C305 C356 -168.4
C301 N351 C305 C356 -33.4
C359 N351 C305 C356 82.1
C351 N351 C305 C356 -63.4
C309 N351 C305 C356 59.1
C355 N351 C305 C356 -46.3
C364 N351 C305 C356 152.6
N301 N351 C305 C307 38.5
C313 N351 C305 C307 -176
C301 N351 C305 C307 -41
C359 N351 C305 C307 74.5
C351 N351 C305 C307 -71
C309 N351 C305 C307 51.5
C355 N351 C305 C307 -54
C364 N351 C305 C307 145
C355 C305 C306 C356 28
N301 C305 C306 C356 103.6
N351 C305 C306 C356 99.6
C307 C305 C306 C356 -42.7
C355 C305 C306 C307 70.7
N301 C305 C306 C307 146.3
N351 C305 C306 C307 142.3
C356 C305 C306 C307 42.7
C355 C305 C306 C308 79.2
N301 C305 C306 C308 154.8
N351 C305 C306 C308 150.7
C356 C305 C306 C308 51.1
C307 C305 C306 C308 8.4
N301 C305 C306 C355 75.6
N351 C305 C306 C355 71.5
C356 C305 C306 C355 -28
C307 C305 C306 C355 -70.7
C308 C306 C307 C356 146.9
C305 C306 C307 C356 -80.3
C355 C306 C307 C356 -62.9
C356 C306 C307 C308 -146.9
C305 C306 C307 C308 132.8
C355 C306 C307 C308 150.1
C356 C306 C307 C357 -72.2
C308 C306 C307 C357 74.8
C305 C306 C307 C357 -152.5
C355 C306 C307 C357 -135.1
C356 C306 C307 C355 62.9
C308 C306 C307 C355 -150.1
C305 C306 C307 C355 -17.4
C356 C306 C307 C305 80.3
C308 C306 C307 C305 -132.8
C355 C306 C307 C305 17.4
C356 C306 C307 C358 0.9
C308 C306 C307 C358 147.8
C305 C306 C307 C358 -79.4
C355 C306 C307 C358 -62
C355 C305 C307 C356 -32.8
N301 C305 C307 C356 31.8
N351 C305 C307 C356 21.5
C306 C305 C307 C356 71.1
C355 C305 C307 C306 -103.9
N301 C305 C307 C306 -39.3
N351 C305 C307 C306 -49.5
C356 C305 C307 C306 -71.1
C355 C305 C307 C308 95.9
N301 C305 C307 C308 160.5
N351 C305 C307 C308 150.2
C306 C305 C307 C308 -160.3
C356 C305 C307 C308 128.7
C355 C305 C307 C357 53
N301 C305 C307 C357 117.6
N351 C305 C307 C357 107.3
C306 C305 C307 C357 156.9
C356 C305 C307 C357 85.8
N301 C305 C307 C355 64.6
N351 C305 C307 C355 54.3
C306 C305 C307 C355 103.9
C356 C305 C307 C355 32.8
C355 C305 C307 C358 24.9
N301 C305 C307 C358 89.5
N351 C305 C307 C358 79.2
C306 C305 C307 C358 128.8
C356 C305 C307 C358 57.7
C356 C307 C308 C357 -30.1
C306 C307 C308 C357 108.3
C355 C307 C308 C357 -107.1
C305 C307 C308 C357 -128
C358 C307 C308 C357 -45.4
C306 C307 C308 C356 138.4
C357 C307 C308 C356 30.1
C355 C307 C308 C356 -77
C305 C307 C308 C356 -97.9
C358 C307 C308 C356 -15.3
C356 C307 C308 C306 -138.4
C357 C307 C308 C306 -108.3
C355 C307 C308 C306 144.6
C305 C307 C308 C306 123.7
C358 C307 C308 C306 -153.7
C356 C307 C308 C358 15.3
C306 C307 C308 C358 153.7
C357 C307 C308 C358 45.4
C355 C307 C308 C358 -61.7
C305 C307 C308 C358 -82.6
C356 C306 C308 C357 -46.1
C307 C306 C308 C357 -73.8
C305 C306 C308 C357 -120.4
C355 C306 C308 C357 -102.8
C356 C306 C308 C307 27.7
C305 C306 C308 C307 -46.6
C355 C306 C308 C307 -29
C307 C306 C308 C356 -27.7
C305 C306 C308 C356 -74.3
C355 C306 C308 C356 -56.7
C356 C306 C308 C358 1.8
C307 C306 C308 C358 -25.9
C305 C306 C308 C358 -72.5
C355 C306 C308 C358 -54.9
N351 C305 C355 N301 -14.7
C306 C305 C355 N301 99.4
C356 C305 C355 N301 114.1
C307 C305 C355 N301 126.3
N301 C305 C355 C356 -114.1
N351 C305 C355 C356 -128.9
C306 C305 C355 C356 -14.8
C307 C305 C355 C356 12.2
N301 C305 C355 N351 14.7
C306 C305 C355 N351 114.1
C356 C305 C355 N351 128.9
C307 C305 C355 N351 141
N301 C305 C355 C306 -99.4
N351 C305 C355 C306 -114.1
C356 C305 C355 C306 14.8
C307 C305 C355 C306 26.9
N301 C305 C355 C307 -126.3
N351 C305 C355 C307 -141
C306 C305 C355 C307 -26.9
C356 C305 C355 C307 -12.2
N301 C305 C355 C301 1.9
N351 C305 C355 C301 -12.8
C306 C305 C355 C301 101.3
C356 C305 C355 C301 116.1
C307 C305 C355 C301 128.2
N351 N301 C355 C305 116
C309 N301 C355 C305 -86.2
C359 N301 C355 C305 -52.4
C301 N301 C355 C305 178.2
C313 N301 C355 C305 75.8
N351 N301 C355 C356 -144.6
C305 N301 C355 C356 99.4
C309 N301 C355 C356 13.2
C359 N301 C355 C356 47
C301 N301 C355 C356 -82.5
C313 N301 C355 C356 175.2
C305 N301 C355 N351 -116
C309 N301 C355 N351 157.7
C359 N301 C355 N351 -168.4
C301 N301 C355 N351 62.1
C313 N301 C355 N351 -40.2
N351 N301 C355 C306 -166.4
C305 N301 C355 C306 77.5
C309 N301 C355 C306 -8.7
C359 N301 C355 C306 25.2
C301 N301 C355 C306 -104.3
C313 N301 C355 C306 153.3
N351 N301 C355 C307 -165.3
C305 N301 C355 C307 78.7
C309 N301 C355 C307 -7.6
C359 N301 C355 C307 26.3
C301 N301 C355 C307 -103.2
C313 N301 C355 C307 154.4
N351 N301 C355 C301 -62.1
C305 N301 C355 C301 -178.2
C309 N301 C355 C301 95.6
C359 N301 C355 C301 129.5
C313 N301 C355 C301 -102.4
N301 N351 C355 C305 -61.7
C313 N351 C355 C305 61.3
C301 N351 C355 C305 -166.8
C359 N351 C355 C305 -55.6
C351 N351 C355 C305 166.2
C309 N351 C355 C305 -75.9
C364 N351 C355 C305 23.2
C313 N351 C355 N301 123
C301 N351 C355 N301 -105.1
C359 N351 C355 N301 6.1
C351 N351 C355 N301 -132.1
C309 N351 C355 N301 -14.2
C305 N351 C355 N301 61.7
C364 N351 C355 N301 85
N301 N351 C355 C356 42
C313 N351 C355 C356 165
C301 N351 C355 C356 -63.1
C359 N351 C355 C356 48.1
C351 N351 C355 C356 -90.1
C309 N351 C355 C356 27.8
C305 N351 C355 C356 103.7
C364 N351 C355 C356 126.9
N301 N351 C355 C306 14.6
C313 N351 C355 C306 137.6
C301 N351 C355 C306 -90.5
C359 N351 C355 C306 20.7
C351 N351 C355 C306 -117.5
C309 N351 C355 C306 0.4
C305 N351 C355 C306 76.3
C364 N351 C355 C306 99.6
N301 N351 C355 C307 19.1
C313 N351 C355 C307 142.1
C301 N351 C355 C307 -86
C359 N351 C355 C307 25.2
C351 N351 C355 C307 -113
C309 N351 C355 C307 4.9
C305 N351 C355 C307 80.8
C364 N351 C355 C307 104
N301 N351 C355 C301 105.1
C313 N351 C355 C301 -131.9
C359 N351 C355 C301 111.2
C351 N351 C355 C301 -27
C309 N351 C355 C301 90.9
C305 N351 C355 C301 166.8
C364 N351 C355 C301 -170
C356 C306 C355 C305 -148.7
C307 C306 C355 C305 -106.1
C308 C306 C355 C305 -100.3
C356 C306 C355 N301 135.4
C307 C306 C355 N301 178
C308 C306 C355 N301 -176.2
C305 C306 C355 N301 -75.9
C307 C306 C355 C356 42.6
C308 C306 C355 C356 48.3
C305 C306 C355 C356 148.7
C356 C306 C355 N351 131.3
C307 C306 C355 N351 173.9
C308 C306 C355 N351 179.7
C305 C306 C355 N351 -80
C356 C306 C355 C307 -42.6
C308 C306 C355 C307 5.7
C305 C306 C355 C307 106.1
C356 C306 C355 C301 81.7
C307 C306 C355 C301 124.3
C308 C306 C355 C301 130
C305 C306 C355 C301 -129.6
C356 C307 C355 C305 142.9
C306 C307 C355 C305 70.9
C308 C307 C355 C305 -95.8
C357 C307 C355 C305 -138.7
C358 C307 C355 C305 -154.6
C356 C307 C355 N301 69.6
C306 C307 C355 N301 -2.4
C308 C307 C355 N301 -169.1
C357 C307 C355 N301 148
C305 C307 C355 N301 -73.3
C358 C307 C355 N301 132.1
C306 C307 C355 C356 -72
C308 C307 C355 C356 121.3
C357 C307 C355 C356 78.3
C305 C307 C355 C356 -142.9
C358 C307 C355 C356 62.5
C356 C307 C355 N351 63.2
C306 C307 C355 N351 -8.8
C308 C307 C355 N351 -175.6
C357 C307 C355 N351 141.5
C305 C307 C355 N351 -79.7
C358 C307 C355 N351 125.6
C356 C307 C355 C306 72
C308 C307 C355 C306 -166.8
C357 C307 C355 C306 150.3
C305 C307 C355 C306 -70.9
C358 C307 C355 C306 134.5
C356 C307 C355 C301 5.9
C306 C307 C355 C301 -66.1
C308 C307 C355 C301 127.2
C357 C307 C355 C301 84.3
C305 C307 C355 C301 -137
C358 C307 C355 C301 68.4
C351 C301 C355 C305 57.1
C302 C301 C355 C305 143.3
N351 C301 C355 C305 17.5
N301 C301 C355 C305 -2.4
C351 C301 C355 N301 59.5
C302 C301 C355 N301 145.6
N351 C301 C355 N301 19.9
C351 C301 C355 C356 174.9
C302 C301 C355 C356 -99
N351 C301 C355 C356 135.3
N301 C301 C355 C356 115.4
C351 C301 C355 N351 39.6
C302 C301 C355 N351 125.8
N301 C301 C355 N351 -19.9
C351 C301 C355 C306 146.3
C302 C301 C355 C306 -127.5
N351 C301 C355 C306 106.7
N301 C301 C355 C306 86.8
C351 C301 C355 C307 172.8
C302 C301 C355 C307 -101
N351 C301 C355 C307 133.2
N301 C301 C355 C307 113.4
C308 C307 C356 C306 164
C357 C307 C356 C306 147.1
C355 C307 C356 C306 -85.6
C305 C307 C356 C306 -74.9
C358 C307 C356 C306 -179.2
C306 C307 C356 C308 -164
C357 C307 C356 C308 -16.9
C355 C307 C356 C308 110.3
C305 C307 C356 C308 121.1
C358 C307 C356 C308 16.8
C306 C307 C356 C357 -147.1
C308 C307 C356 C357 16.9
C355 C307 C356 C357 127.2
C305 C307 C356 C357 138
C358 C307 C356 C357 33.7
C306 C307 C356 C355 85.6
C308 C307 C356 C355 -110.3
C357 C307 C356 C355 -127.2
C305 C307 C356 C355 10.8
C358 C307 C356 C355 -93.5
C306 C307 C356 C358 179.2
C308 C307 C356 C358 -16.8
C357 C307 C356 C358 -33.7
C355 C307 C356 C358 93.5
C305 C307 C356 C358 104.3
C306 C307 C356 C305 74.9
C308 C307 C356 C305 -121.1
C357 C307 C356 C305 -138
C355 C307 C356 C305 -10.8
C358 C307 C356 C305 -104.3
C308 C306 C356 C307 -7.9
C305 C306 C356 C307 91.9
C355 C306 C356 C307 101.3
C307 C306 C356 C308 7.9
C305 C306 C356 C308 99.8
C355 C306 C356 C308 109.3
C307 C306 C356 C357 31
C308 C306 C356 C357 23.1
C305 C306 C356 C357 122.9
C355 C306 C356 C357 132.3
C307 C306 C356 C355 -101.3
C308 C306 C356 C355 -109.3
C305 C306 C356 C355 -9.4
C307 C306 C356 C358 -5.3
C308 C306 C356 C358 -13.3
C305 C306 C356 C358 86.6
C355 C306 C356 C358 96
C307 C306 C356 C305 -91.9
C308 C306 C356 C305 -99.8
C355 C306 C356 C305 9.4
C357 C308 C356 C307 150.1
C306 C308 C356 C307 15.3
C358 C308 C356 C307 -162.7
C357 C308 C356 C306 134.8
C307 C308 C356 C306 -15.3
C358 C308 C356 C306 -177.9
C307 C308 C356 C357 -150.1
C306 C308 C356 C357 -134.8
C358 C308 C356 C357 47.2
C357 C308 C356 C355 -132.6
C307 C308 C356 C355 77.3
C306 C308 C356 C355 92.6
C358 C308 C356 C355 -85.3
C357 C308 C356 C358 -47.2
C307 C308 C356 C358 162.7
C306 C308 C356 C358 177.9
C357 C308 C356 C305 -149.1
C307 C308 C356 C305 60.8
C306 C308 C356 C305 76.1
C358 C308 C356 C305 -101.8
C305 C355 C356 C307 -38.3
N301 C355 C356 C307 -121
N351 C355 C356 C307 -133.1
C306 C355 C356 C307 -70.1
C301 C355 C356 C307 -174.8
C305 C355 C356 C306 31.7
N301 C355 C356 C306 -50.9
N351 C355 C356 C306 -63
C307 C355 C356 C306 70.1
C301 C355 C356 C306 -104.7
C305 C355 C356 C308 -67.7
N301 C355 C356 C308 -150.4
N351 C355 C356 C308 -162.5
C306 C355 C356 C308 -99.5
C307 C355 C356 C308 -29.4
C301 C355 C356 C308 155.8
C305 C355 C356 C357 -94.2
N301 C355 C356 C357 -176.9
N351 C355 C356 C357 171
C306 C355 C356 C357 -126
C307 C355 C356 C357 -55.9
C301 C355 C356 C357 129.4
C305 C355 C356 C358 -139.7
N301 C355 C356 C358 137.7
N351 C355 C356 C358 125.5
C306 C355 C356 C358 -171.4
C307 C355 C356 C358 -101.4
C301 C355 C356 C358 83.9
N301 C355 C356 C305 -82.6
N351 C355 C356 C305 -94.8
C306 C355 C356 C305 -31.7
C307 C355 C356 C305 38.3
C301 C355 C356 C305 -136.4
C355 C305 C356 C307 142.3
N301 C305 C356 C307 -152
N351 C305 C356 C307 -162.6
C306 C305 C356 C307 -70.7
C355 C305 C356 C306 -146.9
N301 C305 C356 C306 -81.3
N351 C305 C356 C306 -91.9
C307 C305 C356 C306 70.7
C355 C305 C356 C308 116.7
N301 C305 C356 C308 -177.7
N351 C305 C356 C308 171.8
C306 C305 C356 C308 -96.4
C307 C305 C356 C308 -25.6
C355 C305 C356 C357 98.7
N301 C305 C356 C357 164.4
N351 C305 C356 C357 153.8
C306 C305 C356 C357 -114.3
C307 C305 C356 C357 -43.6
N301 C305 C356 C355 65.6
N351 C305 C356 C355 55.1
C306 C305 C356 C355 146.9
C307 C305 C356 C355 -142.3
C355 C305 C356 C358 41.9
N301 C305 C356 C358 107.6
N351 C305 C356 C358 97
C306 C305 C356 C358 -171.1
C307 C305 C356 C358 -100.4
C356 C308 C357 C307 -9.7
C306 C308 C357 C307 10.6
C358 C308 C357 C307 -67.6
C307 C308 C357 C358 67.6
C356 C308 C357 C358 57.9
C306 C308 C357 C358 78.3
C307 C308 C357 C356 9.7
C306 C308 C357 C356 20.4
C358 C308 C357 C356 -57.9
C356 C307 C357 C308 157.4
C306 C307 C357 C308 -139.8
C355 C307 C357 C308 98.4
C305 C307 C357 C308 81.2
C358 C307 C357 C308 118.7
C356 C307 C357 C358 38.7
C306 C307 C357 C358 101.5
C308 C307 C357 C358 -118.7
C355 C307 C357 C358 -20.3
C305 C307 C357 C358 -37.5
C306 C307 C357 C356 62.8
C308 C307 C357 C356 -157.4
C355 C307 C357 C356 -58.9
C305 C307 C357 C356 -76.1
C358 C307 C357 C356 -38.7
C307 C356 C357 C308 -17.2
C306 C356 C357 C308 -52.8
C355 C356 C357 C308 60.1
C358 C356 C357 C308 121
C305 C356 C357 C308 38.4
C306 C356 C357 C307 -35.6
C308 C356 C357 C307 17.2
C355 C356 C357 C307 77.3
C358 C356 C357 C307 138.2
C305 C356 C357 C307 55.6
C307 C356 C357 C358 -138.2
C306 C356 C357 C358 -173.8
C308 C356 C357 C358 -121
C355 C356 C357 C358 -60.8
C305 C356 C357 C358 -82.5
C308 C357 C358 C356 -57.3
C307 C357 C358 C356 -15.9
C307 C357 C358 C308 41.5
C356 C357 C358 C308 57.3
C308 C357 C358 C307 -41.5
C356 C357 C358 C307 15.9
C307 C356 C358 C357 34.5
C306 C356 C358 C357 39.6
C308 C356 C358 C357 25.9
C355 C356 C358 C357 135.5
C305 C356 C358 C357 123.9
C307 C356 C358 C308 8.6
C306 C356 C358 C308 13.7
C357 C356 C358 C308 -25.9
C355 C356 C358 C308 109.6
C305 C356 C358 C308 98
C306 C356 C358 C307 5.1
C308 C356 C358 C307 -8.6
C357 C356 C358 C307 -34.5
C355 C356 C358 C307 101
C305 C356 C358 C307 89.4
C307 C308 C358 C357 -112
C356 C308 C358 C357 -106.2
C306 C308 C358 C357 -107.2
C357 C308 C358 C356 106.2
C307 C308 C358 C356 -5.8
C306 C308 C358 C356 -1
C357 C308 C358 C307 112
C356 C308 C358 C307 5.8
C306 C308 C358 C307 4.8
C356 C307 C358 C357 -134.9
C306 C307 C358 C357 -135.8
C308 C307 C358 C357 31.8
C355 C307 C358 C357 163.5
C305 C307 C358 C357 156.2
C306 C307 C358 C356 -0.9
C308 C307 C358 C356 166.7
C357 C307 C358 C356 134.9
C355 C307 C358 C356 -61.6
C305 C307 C358 C356 -69
C356 C307 C358 C308 -166.7
C306 C307 C358 C308 -167.6
C357 C307 C358 C308 -31.8
C355 C307 C358 C308 131.7
C305 C307 C358 C308 124.3
N351 N301 C309 C359 -59.1
C355 N301 C309 C359 139.3
C305 N301 C309 C359 107
C301 N301 C309 C359 -129.6
C313 N301 C309 C359 -21
N351 N301 C309 C360 -124.7
C355 N301 C309 C360 73.7
C305 N301 C309 C360 41.5
C359 N301 C309 C360 -65.6
C301 N301 C309 C360 164.8
C313 N301 C309 C360 -86.6
C355 N301 C309 N351 -161.6
C305 N301 C309 N351 166.2
C359 N301 C309 N351 59.1
C301 N301 C309 N351 -70.5
C313 N301 C309 N351 38.1
N351 N301 C309 C310 -104.8
C355 N301 C309 C310 93.7
C305 N301 C309 C310 61.4
C359 N301 C309 C310 -45.6
C301 N301 C309 C310 -175.2
C313 N301 C309 C310 -66.7
N301 N351 C309 C359 116.2
C313 N351 C309 C359 7.8
C301 N351 C309 C359 -156.3
C351 N351 C309 C359 -115.7
C355 N351 C309 C359 126.5
C305 N351 C309 C359 107.9
C364 N351 C309 C359 -4.9
C313 N351 C309 N301 -108.4
C301 N351 C309 N301 87.5
C359 N351 C309 N301 -116.2
C351 N351 C309 N301 128.2
C355 N351 C309 N301 10.4
C305 N351 C309 N301 -8.3
C364 N351 C309 N301 -121
N301 N351 C309 C360 57.8
C313 N351 C309 C360 -50.6
C301 N351 C309 C360 145.3
C359 N351 C309 C360 -58.4
C351 N351 C309 C360 -174.1
C355 N351 C309 C360 68.1
C305 N351 C309 C360 49.5
C364 N351 C309 C360 -63.2
N301 N351 C309 C310 78.5
C313 N351 C309 C310 -29.9
C301 N351 C309 C310 166
C359 N351 C309 C310 -37.7
C351 N351 C309 C310 -153.3
C355 N351 C309 C310 88.9
C305 N351 C309 C310 70.2
C364 N351 C309 C310 -42.5
C359 C309 C310 C360 -149.4
N301 C309 C310 C360 -78.4
N351 C309 C310 C360 -98.8
C359 C309 C310 C361 98.1
N301 C309 C310 C361 169.1
C360 C309 C310 C361 -112.5
N351 C309 C310 C361 148.7
C359 C309 C310 C311 94.3
N301 C309 C310 C311 165.3
C360 C309 C310 C311 -116.3
N351 C309 C310 C311 144.9
N301 C309 C310 C359 71
C360 C309 C310 C359 149.4
N351 C309 C310 C359 50.6
C360 C310 C311 C361 -32.5
C359 C310 C311 C361 25.9
C309 C310 C311 C361 8.3
C360 C310 C311 C312 -135.4
C361 C310 C311 C312 -102.8
C359 C310 C311 C312 -77
C309 C310 C311 C312 -94.5
C360 C310 C311 C362 106.8
C361 C310 C311 C362 139.3
C359 C310 C311 C362 165.2
C309 C310 C311 C362 147.6
C361 C310 C311 C360 32.5
C359 C310 C311 C360 58.4
C309 C310 C311 C360 40.9
C362 C311 C312 C361 -174.4
C310 C311 C312 C361 76.3
C360 C311 C312 C361 57.8
N301 C309 C359 C360 -96.7
N351 C309 C359 C360 -115.5
C310 C309 C359 C360 11.1
C360 C309 C359 N301 96.7
N351 C309 C359 N301 -18.7
C310 C309 C359 N301 107.9
N301 C309 C359 N351 18.7
C360 C309 C359 N351 115.5
C310 C309 C359 N351 126.6
N301 C309 C359 C310 -107.9
C360 C309 C359 C310 -11.1
N351 C309 C359 C310 -126.6
N301 C309 C359 C364 27.7
C360 C309 C359 C364 124.4
N351 C309 C359 C364 8.9
C310 C309 C359 C364 135.5
N301 C309 C359 C361 -152.1
C360 C309 C359 C361 -55.4
N351 C309 C359 C361 -170.9
C310 C309 C359 C361 -44.2
N351 N301 C359 C309 122.2
C355 N301 C359 C309 -67.4
C305 N301 C359 C309 -93.6
C301 N301 C359 C309 56.1
C313 N301 C359 C309 161.6
N351 N301 C359 C360 -151.9
C355 N301 C359 C360 18.6
C305 N301 C359 C360 -7.7
C309 N301 C359 C360 86
C301 N301 C359 C360 142
C313 N301 C359 C360 -112.4
C355 N301 C359 N351 170.5
C305 N301 C359 N351 144.2
C309 N301 C359 N351 -122.2
C301 N301 C359 N351 -66.1
C313 N301 C359 N351 39.4
N351 N301 C359 C310 -127.9
C355 N301 C359 C310 42.6
C305 N301 C359 C310 16.3
C309 N301 C359 C310 109.9
C301 N301 C359 C310 166
C313 N301 C359 C310 -88.5
N351 N301 C359 C364 -43.5
C355 N301 C359 C364 127
C305 N301 C359 C364 100.7
C309 N301 C359 C364 -165.7
C301 N301 C359 C364 -109.6
C313 N301 C359 C364 -4.1
N351 N301 C359 C361 -160.7
C355 N301 C359 C361 9.8
C305 N301 C359 C361 -16.5
C309 N301 C359 C361 77.1
C301 N301 C359 C361 133.2
C313 N301 C359 C361 -121.3
N301 N351 C359 C309 -54.2
C313 N351 C359 C309 -173.9
C301 N351 C359 C309 26.1
C351 N351 C359 C309 75.9
C355 N351 C359 C309 -58.3
C305 N351 C359 C309 -74.2
C364 N351 C359 C309 174.8
N301 N351 C359 C360 31.2
C313 N351 C359 C360 -88.5
C301 N351 C359 C360 111.5
C351 N351 C359 C360 161.3
C309 N351 C359 C360 85.5
C355 N351 C359 C360 27.2
C305 N351 C359 C360 11.2
C364 N351 C359 C360 -99.8
C313 N351 C359 N301 -119.7
C301 N351 C359 N301 80.3
C351 N351 C359 N301 130.1
C309 N351 C359 N301 54.2
C355 N351 C359 N301 -4
C305 N351 C359 N301 -20
C364 N351 C359 N301 -131
N301 N351 C359 C310 62.7
C313 N351 C359 C310 -57
C301 N351 C359 C310 143
C351 N351 C359 C310 -167.2
C309 N351 C359 C310 116.9
C355 N351 C359 C310 58.6
C305 N351 C359 C310 42.6
C364 N351 C359 C310 -68.3
N301 N351 C359 C364 131
C313 N351 C359 C364 11.3
C301 N351 C359 C364 -148.7
C351 N351 C359 C364 -98.9
C309 N351 C359 C364 -174.8
C355 N351 C359 C364 127
C305 N351 C359 C364 111
N301 N351 C359 C361 62.9
C313 N351 C359 C361 -56.7
C301 N351 C359 C361 143.3
C351 N351 C359 C361 -167
C309 N351 C359 C361 117.2
C355 N351 C359 C361 58.9
C305 N351 C359 C361 42.9
C364 N351 C359 C361 -68
C360 C310 C359 C309 23.7
C361 C310 C359 C309 -77.8
C311 C310 C359 C309 -89.3
C361 C310 C359 C360 -101.5
C311 C310 C359 C360 -113
C309 C310 C359 C360 -23.7
C360 C310 C359 N301 -57.2
C361 C310 C359 N301 -158.7
C311 C310 C359 N301 -170.1
C309 C310 C359 N301 -80.8
C360 C310 C359 N351 -78.6
C361 C310 C359 N351 179.9
C311 C310 C359 N351 168.5
C309 C310 C359 N351 -102.2
C360 C310 C359 C364 -134.8
C361 C310 C359 C364 123.7
C311 C310 C359 C364 112.2
C309 C310 C359 C364 -158.5
C360 C310 C359 C361 101.5
C311 C310 C359 C361 -11.5
C309 C310 C359 C361 77.8
C361 C310 C360 C359 73.8
C311 C310 C360 C359 87.6
C309 C310 C360 C359 10.4
C361 C310 C360 C309 63.3
C311 C310 C360 C309 77.2
C359 C310 C360 C309 -10.4
C311 C310 C360 C361 13.9
C359 C310 C360 C361 -73.8
C309 C310 C360 C361 -63.3
C361 C310 C360 C311 -13.9
C359 C310 C360 C311 -87.6
C309 C310 C360 C311 -77.2
C309 C359 C360 C310 -158.6
N301 C359 C360 C310 128.9
N351 C359 C360 C310 117.6
C364 C359 C360 C310 48.7
C361 C359 C360 C310 -56.1
N301 C359 C360 C309 -72.5
N351 C359 C360 C309 -83.9
C310 C359 C360 C309 158.6
C364 C359 C360 C309 -152.8
C361 C359 C360 C309 102.5
C309 C359 C360 C361 -102.5
N301 C359 C360 C361 -175
N351 C359 C360 C361 173.6
C310 C359 C360 C361 56.1
C364 C359 C360 C361 104.7
C309 C359 C360 C311 -116.1
N301 C359 C360 C311 171.4
N351 C359 C360 C311 160
C310 C359 C360 C311 42.5
C364 C359 C360 C311 91.1
C361 C359 C360 C311 -13.6
C359 C309 C360 C310 24.5
N301 C309 C360 C310 103.2
N351 C309 C360 C310 85.8
N301 C309 C360 C359 78.7
N351 C309 C360 C359 61.3
C310 C309 C360 C359 -24.5
C359 C309 C360 C361 74
N301 C309 C360 C361 152.7
N351 C309 C360 C361 135.3
C310 C309 C360 C361 49.5
C359 C309 C360 C311 67
N301 C309 C360 C311 145.7
N351 C309 C360 C311 128.3
C310 C309 C360 C311 42.5
C361 C311 C360 C310 140.7
C312 C311 C360 C310 53.2
C362 C311 C360 C310 -77.7
C361 C311 C360 C359 45.8
C312 C311 C360 C359 -41.7
C362 C311 C360 C359 -172.6
C310 C311 C360 C359 -94.9
C361 C311 C360 C309 22.2
C312 C311 C360 C309 -65.3
C362 C311 C360 C309 163.8
C310 C311 C360 C309 -118.5
C312 C311 C360 C361 -87.5
C362 C311 C360 C361 141.6
C310 C311 C360 C361 -140.7
C312 C311 C361 C310 105.9
C362 C311 C361 C310 -82.1
C360 C311 C361 C310 -14.4
C362 C311 C361 C312 172
C310 C311 C361 C312 -105.9
C360 C311 C361 C312 -120.3
C312 C311 C361 C360 120.3
C362 C311 C361 C360 -67.7
C310 C311 C361 C360 14.4
C312 C311 C361 C362 -172
C310 C311 C361 C362 82.1
C360 C311 C361 C362 67.7
C312 C311 C361 C359 76.2
C362 C311 C361 C359 -111.8
C310 C311 C361 C359 -29.7
C360 C311 C361 C359 -44.1
C360 C310 C361 C311 151
C359 C310 C361 C311 -154.1
C309 C310 C361 C311 -171.6
C360 C310 C361 C312 -163.5
C311 C310 C361 C312 45.5
C359 C310 C361 C312 -108.6
C309 C310 C361 C312 -126.1
C311 C310 C361 C360 -151
C359 C310 C361 C360 54.9
C309 C310 C361 C360 37.5
C360 C310 C361 C362 123.6
C311 C310 C361 C362 -27.4
C359 C310 C361 C362 178.5
C309 C310 C361 C362 161.1
C360 C310 C361 C359 -54.9
C311 C310 C361 C359 154.1
C309 C310 C361 C359 -17.5
C311 C312 C361 C310 -73.3
C311 C312 C361 C360 -82.9
C311 C312 C361 C362 3.8
C311 C312 C361 C359 -130.6
C310 C360 C361 C311 -30.3
C359 C360 C361 C311 -133.1
C309 C360 C361 C311 -158.3
C359 C360 C361 C310 -102.8
C309 C360 C361 C310 -128
C311 C360 C361 C310 30.3
C310 C360 C361 C312 19.8
C359 C360 C361 C312 -82.9
C309 C360 C361 C312 -108.2
C311 C360 C361 C312 50.1
C310 C360 C361 C362 -55.4
C359 C360 C361 C362 -158.2
C309 C360 C361 C362 176.6
C311 C360 C361 C362 -25.1
C310 C360 C361 C359 102.8
C309 C360 C361 C359 -25.2
C311 C360 C361 C359 133.1
C309 C359 C361 C311 151.5
C360 C359 C361 C311 70.3
N301 C359 C361 C311 80.8
N351 C359 C361 C311 35.4
C310 C359 C361 C311 35.8
C364 C359 C361 C311 -28.4
C309 C359 C361 C310 115.7
C360 C359 C361 C310 34.5
N301 C359 C361 C310 45.1
N351 C359 C361 C310 -0.3
C364 C359 C361 C310 -64.2
C309 C359 C361 C312 -159.3
C360 C359 C361 C312 119.5
N301 C359 C361 C312 130
N351 C359 C361 C312 84.6
C310 C359 C361 C312 85
C364 C359 C361 C312 20.8
C309 C359 C361 C360 81.2
N301 C359 C361 C360 10.6
N351 C359 C361 C360 -34.8
C310 C359 C361 C360 -34.5
C364 C359 C361 C360 -98.7
C309 C359 C361 C362 113.6
C360 C359 C361 C362 32.4
N301 C359 C361 C362 43
N351 C359 C361 C362 -2.4
C310 C359 C361 C362 -2.1
C364 C359 C361 C362 -66.2
C312 C311 C362 C361 171.8
C310 C311 C362 C361 -72
C360 C311 C362 C361 -50.4
C310 C361 C362 C311 93.4
C312 C361 C362 C311 -6.1
C360 C361 C362 C311 117.5
C359 C361 C362 C311 95.2
N301 N351 C313 C364 -95.5
C301 N351 C313 C364 138.4
C359 N351 C313 C364 -16.2
C351 N351 C313 C364 109.6
C309 N351 C313 C364 -19.5
C355 N351 C313 C364 -134.4
C305 N351 C313 C364 -117.5
N301 N351 C313 C314 -143.2
C301 N351 C313 C314 90.7
C359 N351 C313 C314 -63.9
C351 N351 C313 C314 61.9
C309 N351 C313 C314 -67.2
C355 N351 C313 C314 177.9
C305 N351 C313 C314 -165.2
C364 N351 C313 C314 -47.7
C301 N351 C313 N301 -126.1
C359 N351 C313 N301 79.3
C351 N351 C313 N301 -154.9
C309 N351 C313 N301 76
C355 N351 C313 N301 -38.9
C305 N351 C313 N301 -22
C364 N351 C313 N301 95.5
N351 N301 C313 C364 86.2
C355 N301 C313 C364 -149.3
C305 N301 C313 C364 -124.1
C309 N301 C313 C364 15.6
C359 N301 C313 C364 6.4
C301 N301 C313 C364 120.6
C355 N301 C313 N351 124.4
C305 N301 C313 N351 149.6
C309 N301 C313 N351 -70.6
C359 N301 C313 N351 -79.9
C301 N301 C313 N351 34.3
N351 N301 C313 C314 40.7
C355 N301 C313 C314 165.1
C305 N301 C313 C314 -169.7
C309 N301 C313 C314 -30
C359 N301 C313 C314 -39.2
C301 N301 C313 C314 75
C364 C313 C314 C365 65.9
N351 C313 C314 C365 150.8
N301 C313 C314 C365 139.5
N351 C313 C314 C364 84.8
N301 C313 C314 C364 73.6
C364 C313 C314 C315 115.6
N351 C313 C314 C315 -159.6
N301 C313 C314 C315 -170.8
C364 C314 C315 C365 -63.9
C313 C314 C315 C365 -121.6
C365 C314 C315 C366 35
C364 C314 C315 C366 -28.9
C313 C314 C315 C366 -86.6
C365 C314 C315 C316 60.3
C364 C314 C315 C316 -3.6
C313 C314 C315 C316 -61.3
C365 C315 C316 C366 1.8
C314 C315 C316 C366 -33.8
C365 C314 C364 C313 -129.8
C315 C314 C364 C313 -87.3
C313 C314 C364 C365 129.8
C315 C314 C364 C365 42.6
C365 C314 C364 N351 -172.2
C313 C314 C364 N351 -42.4
C315 C314 C364 N351 -129.6
C365 C314 C364 C359 145.8
C313 C314 C364 C359 -84.4
C315 C314 C364 C359 -171.7
N351 C313 C364 C314 -103.4
N301 C313 C364 C314 -120.3
N351 C313 C364 C365 -132.2
C314 C313 C364 C365 -28.8
N301 C313 C364 C365 -149.1
C314 C313 C364 N351 103.4
N301 C313 C364 N351 -16.9
N351 C313 C364 C359 12.2
C314 C313 C364 C359 115.5
N301 C313 C364 C359 -4.8
N301 N351 C364 C314 -178.9
C313 N351 C364 C314 71.5
C301 N351 C364 C314 -23.3
C359 N351 C364 C314 -125
C351 N351 C364 C314 -8.1
C309 N351 C364 C314 -122.9
C355 N351 C364 C314 136.1
C305 N351 C364 C314 144.2
N301 N351 C364 C313 109.6
C301 N351 C364 C313 -94.8
C359 N351 C364 C313 163.5
C351 N351 C364 C313 -79.6
C309 N351 C364 C313 165.6
C355 N351 C364 C313 64.6
C305 N351 C364 C313 72.7
N301 N351 C364 C365 175
C313 N351 C364 C365 65.5
C301 N351 C364 C365 -29.4
C359 N351 C364 C365 -131
C351 N351 C364 C365 -14.1
C309 N351 C364 C365 -128.9
C355 N351 C364 C365 130.1
C305 N351 C364 C365 138.2
N301 N351 C364 C359 -53.9
C313 N351 C364 C359 -163.5
C301 N351 C364 C359 101.7
C351 N351 C364 C359 117
C309 N351 C364 C359 2.1
C355 N351 C364 C359 -98.9
C305 N351 C364 C359 -90.8
C309 C359 C364 C314 54.7
C360 C359 C364 C314 173.9
N301 C359 C364 C314 81.5
N351 C359 C364 C314 64.6
C310 C359 C364 C314 -164.9
C361 C359 C364 C314 -125.6
C309 C359 C364 C313 -21.3
C360 C359 C364 C313 97.9
N301 C359 C364 C313 5.6
N351 C359 C364 C313 -11.3
C310 C359 C364 C313 119.1
C361 C359 C364 C313 158.5
C309 C359 C364 C365 89.2
C360 C359 C364 C365 -151.6
N301 C359 C364 C365 116.1
N351 C359 C364 C365 99.2
C310 C359 C364 C365 -130.4
C361 C359 C364 C365 -91
C309 C359 C364 N351 -9.9
C360 C359 C364 N351 109.3
N301 C359 C364 N351 16.9
C310 C359 C364 N351 130.5
C361 C359 C364 N351 169.8
C364 C314 C365 C315 128.1
C313 C314 C365 C315 79.5
C313 C314 C365 C364 -48.6
C315 C314 C365 C364 -128.1
C364 C314 C365 C366 70.6
C313 C314 C365 C366 21.9
C315 C314 C365 C366 -57.5
C366 C315 C365 C314 -142.5
C316 C315 C365 C314 -144
C366 C315 C365 C364 -96.7
C314 C315 C365 C364 45.8
C316 C315 C365 C364 -98.2
C314 C315 C365 C366 142.5
C316 C315 C365 C366 -1.5
C313 C364 C365 C314 49.9
N351 C364 C365 C314 9.8
C359 C364 C365 C314 -56.9
C314 C364 C365 C315 -67.6
C313 C364 C365 C315 -17.7
N351 C364 C365 C315 -57.8
C359 C364 C365 C315 -124.5
C314 C364 C365 C366 -139.4
C313 C364 C365 C366 -89.5
N351 C364 C365 C366 -129.6
C359 C364 C365 C366 163.7
C315 C316 C366 C365 -1.4
C365 C315 C366 C316 -178.3
C314 C315 C366 C316 160.5
C314 C315 C366 C365 -21.2
C316 C315 C366 C365 178.3
C314 C365 C366 C316 69.4
C315 C365 C366 C316 1.8
C364 C365 C366 C316 119.4
C314 C365 C366 C315 67.6
C364 C365 C366 C315 117.6
C413 N401 C401 C452 179.7
C409 N401 C401 C452 -75.1
C405 N401 C401 C452 41.8
C413 N401 C401 C402 165.8
C409 N401 C401 C402 -89.1
C405 N401 C401 C402 27.9
N401 C401 C402 C452 151.1
C452 C401 C402 C453 25.8
N401 C401 C402 C453 176.9
C452 C401 C402 C403 37.8
N401 C401 C402 C403 -171.1
C452 C402 C403 C453 -97.7
C401 C402 C403 C453 -148.7
C452 C402 C403 C454 -95.6
C401 C402 C403 C454 -146.7
C453 C402 C403 C454 2.1
C401 C402 C403 C452 -51
C453 C402 C403 C452 97.7
C453 C402 C452 C401 -144.2
C403 C402 C452 C401 -111.9
C401 C402 C452 C453 144.2
C403 C402 C452 C453 32.3
C401 C402 C452 C403 111.9
C453 C402 C452 C403 -32.3
N401 C401 C452 C402 -34.9
N401 C401 C452 C453 -167.7
C402 C401 C452 C453 -132.8
N401 C401 C452 C403 -163.1
C402 C401 C452 C403 -128.1
C453 C403 C452 C402 74.1
C454 C403 C452 C402 89.5
C453 C403 C452 C401 -173.3
C454 C403 C452 C401 -158
C402 C403 C452 C401 112.5
C454 C403 C452 C453 15.4
C402 C403 C452 C453 -74.1
C452 C403 C453 C454 158.8
C402 C403 C453 C454 177.2
C454 C403 C453 C404 32.7
C452 C403 C453 C404 -168.5
C402 C403 C453 C404 -150.1
C454 C403 C453 C452 -158.8
C402 C403 C453 C452 18.3
C454 C403 C453 C402 -177.2
C452 C403 C453 C402 -18.3
C454 C404 C453 C403 -48.1
C454 C404 C453 C452 148.5
C454 C404 C453 C402 166.9
C402 C452 C453 C403 -121.1
C401 C452 C453 C403 8.8
C402 C452 C453 C454 129.1
C401 C452 C453 C454 -101.1
C403 C452 C453 C454 -109.8
C402 C452 C453 C404 48.2
C401 C452 C453 C404 178
C403 C452 C453 C404 169.3
C401 C452 C453 C402 129.8
C403 C452 C453 C402 121.1
C452 C402 C453 C403 58.6
C401 C402 C453 C403 30.2
C452 C402 C453 C454 -112.6
C401 C402 C453 C454 -141
C403 C402 C453 C454 -171.2
C452 C402 C453 C404 -143.3
C401 C402 C453 C404 -171.7
C403 C402 C453 C404 158.2
C401 C402 C453 C452 -28.4
C403 C402 C453 C452 -58.6
C453 C404 C454 C403 16.6
C403 C453 C454 C404 150.3
C452 C453 C454 C404 -103.7
C402 C453 C454 C404 -38.8
C404 C453 C454 C403 -150.3
C452 C453 C454 C403 106
C402 C453 C454 C403 170.9
C453 C403 C454 C404 -32.5
C452 C403 C454 C404 -52.7
C402 C403 C454 C404 -35.2
C452 C403 C454 C453 -20.1
C402 C403 C454 C453 -2.6
C401 N401 C405 C406 61.1
C413 N401 C405 C406 -73
C409 N401 C405 C406 174
N401 C405 C406 C407 -167.8
C405 C406 C407 C458 171.6
C405 C406 C407 C408 -163.6
C406 C407 C408 C458 -126.6
C406 C407 C458 C408 61.1
C401 N401 C409 C410 -52
C413 N401 C409 C410 59
C405 N401 C409 C410 -177.2
N401 C409 C410 C411 -168.6
N401 C409 C410 C461 158.2
C409 C410 C411 C461 -80.8
C409 C410 C411 C412 -82
C461 C410 C411 C412 -1.2
C409 C410 C411 C462 -92.2
C461 C410 C411 C462 -11.4
C410 C411 C412 C461 1.3
C462 C411 C412 C461 12.7
C461 C411 C412 C462 -12.7
C410 C411 C412 C462 -11.3
C410 C411 C461 C462 -84.7
C412 C411 C461 C462 94.7
C410 C411 C461 C412 -179.4
C462 C411 C461 C412 -94.7
C412 C411 C461 C410 179.4
C462 C411 C461 C410 84.7
C462 C412 C461 C411 158.6
C411 C412 C461 C462 -158.6
C411 C412 C461 C410 -0.8
C462 C412 C461 C410 157.8
C409 C410 C461 C411 113.7
C409 C410 C461 C462 -90.3
C411 C410 C461 C462 156
C409 C410 C461 C412 114.7
C411 C410 C461 C412 1
C411 C461 C462 C412 -91.9
C410 C461 C462 C412 -164.6
C412 C461 C462 C411 91.9
C410 C461 C462 C411 -72.7
C411 C412 C462 C461 12.9
C461 C412 C462 C411 -12.9
C410 C411 C462 C461 95.2
C412 C411 C462 C461 -79.7
C461 C411 C462 C412 79.7
C410 C411 C462 C412 174.9
C401 N401 C413 C414 -177.3
C409 N401 C413 C414 78.1
C405 N401 C413 C414 -38.6
C401 N401 C413 C464 174.6
C409 N401 C413 C464 70
C405 N401 C413 C464 -46.8
N401 C413 C414 C464 -28
N401 C413 C414 C415 -112.7
C464 C413 C414 C415 -84.8
N401 C413 C414 C465 -146.2
C464 C413 C414 C465 -118.2
C464 C414 C415 C465 95.7
C413 C414 C415 C465 -143.7
C413 C414 C415 C464 120.6
C465 C414 C415 C464 -95.7
C464 C414 C415 C466 146.8
C413 C414 C415 C466 -92.6
C465 C414 C415 C466 51.1
C464 C414 C415 C416 67.7
C413 C414 C415 C416 -171.7
C465 C414 C415 C416 -28
C464 C415 C416 C465 74.7
C414 C415 C416 C465 47.6
C466 C415 C416 C465 -73.4
C465 C415 C416 C466 73.4
C464 C415 C416 C466 148.1
C414 C415 C416 C466 121
C413 C414 C464 C415 -105.2
C465 C414 C464 C415 38.5
C415 C414 C464 C413 105.2
C465 C414 C464 C413 143.7
C415 C414 C464 C465 -38.5
C413 C414 C464 C465 -143.7
C465 C415 C464 C414 -87.1
C466 C415 C464 C414 -57.1
C416 C415 C464 C414 -125.1
C465 C415 C464 C413 -124.9
C414 C415 C464 C413 -37.8
C466 C415 C464 C413 -94.9
C416 C415 C464 C413 -162.9
C414 C415 C464 C465 87.1
C466 C415 C464 C465 30
C416 C415 C464 C465 -38
N401 C413 C464 C414 155.4
C414 C413 C464 C415 70.9
N401 C413 C464 C415 -133.7
C414 C413 C464 C465 38.4
N401 C413 C464 C465 -166.2
C466 C416 C465 C415 -69.1
C415 C416 C465 C466 69.1
C466 C416 C465 C414 -106.6
C415 C416 C465 C414 -37.5
C466 C416 C465 C464 -114.1
C415 C416 C465 C464 -45
C464 C415 C465 C416 -114.7
C414 C415 C465 C416 -142.2
C466 C415 C465 C416 82.4
C464 C415 C465 C466 162.9
C414 C415 C465 C466 135.4
C416 C415 C465 C466 -82.4
C464 C415 C465 C414 27.5
C466 C415 C465 C414 -135.4
C416 C415 C465 C414 142.2
C414 C415 C465 C464 -27.5
C466 C415 C465 C464 -162.9
C416 C415 C465 C464 114.7
C464 C414 C465 C416 -20.7
C415 C414 C465 C416 55.1
C413 C414 C465 C416 111.4
C464 C414 C465 C415 -75.8
C413 C414 C465 C415 56.3
C464 C414 C465 C466 -118.9
C415 C414 C465 C466 -43.1
C413 C414 C465 C466 13.2
C415 C414 C465 C464 75.8
C413 C414 C465 C464 132.1
C414 C464 C465 C416 163.4
C415 C464 C465 C416 78.4
C413 C464 C465 C416 139.7
C414 C464 C465 C415 85.1
C413 C464 C465 C415 61.3
C414 C464 C465 C466 67.4
C415 C464 C465 C466 -17.6
C413 C464 C465 C466 43.7
C415 C464 C465 C414 -85.1
C413 C464 C465 C414 -23.7
C416 C465 C466 C415 -100.5
C414 C465 C466 C415 32.3
C464 C465 C466 C415 13.3
C415 C465 C466 C416 100.5
C414 C465 C466 C416 132.8
C464 C465 C466 C416 113.8
C464 C415 C466 C465 -35.8
C414 C415 C466 C465 -66.2
C416 C415 C466 C465 45.8
C465 C415 C466 C416 -45.8
C464 C415 C466 C416 -81.7
C414 C415 C466 C416 -112
C415 C416 C466 C465 -55.8
C465 C416 C466 C415 55.8
C2B C1 O113 V102 -79(5)
C2A C1 O113 V102 -102(7)
C2B C1 O113 V101 77(5)
C2A C1 O113 V101 54(8)
W106 O137 Si1 O138 -119.3(16)
W103 O137 Si1 O138 115.0(16)
W106 O137 Si1 O140 2(2)
W103 O137 Si1 O140 -124.0(15)
W106 O137 Si1 O139 118.8(16)
W103 O137 Si1 O139 -6.9(19)
W104 O138 Si1 O137 -116.6(15)
W105 O138 Si1 O137 113.3(15)
W104 O138 Si1 O140 122.2(15)
W105 O138 Si1 O140 -7.9(19)
W104 O138 Si1 O139 6(2)
W105 O138 Si1 O139 -124.3(15)
W111 O140 Si1 O137 179.9(14)
W108 O140 Si1 O137 -57.8(18)
W112 O140 Si1 O137 58.2(17)
W111 O140 Si1 O138 -56.6(19)
W108 O140 Si1 O138 65.6(17)
W112 O140 Si1 O138 -178.4(13)
W111 O140 Si1 O139 61.1(19)
W108 O140 Si1 O139 -176.7(13)
W112 O140 Si1 O139 -60.7(17)
W110 O139 Si1 O137 -176.9(14)
W107 O139 Si1 O137 62.8(18)
W109 O139 Si1 O137 -54.5(18)
W110 O139 Si1 O138 59.0(19)
W107 O139 Si1 O138 -61.3(18)
W109 O139 Si1 O138 -178.6(13)
W110 O139 Si1 O140 -58.5(19)
W107 O139 Si1 O140 -178.8(13)
W109 O139 Si1 O140 63.9(18)
V102 O116 W104 O104 -164.7(15)
V102 O116 W104 O120 92.0(16)
V102 O116 W104 O126 -1(5)
V102 O116 W104 O121 -69.8(16)
V102 O116 W104 O138 7.0(15)
W107 O120 W104 O104 110(2)
W107 O120 W104 O116 -153(2)
W107 O120 W104 O126 11(2)
W107 O120 W104 O121 -70(4)
W107 O120 W104 O138 -72(2)
W110 O126 W104 O104 -116(2)
W110 O126 W104 O116 81(4)
W110 O126 W104 O120 -12(2)
W110 O126 W104 O121 150(2)
W110 O126 W104 O138 73(2)
W105 O121 W104 O104 175.9(13)
W105 O121 W104 O116 78.8(14)
W105 O121 W104 O120 -4(4)
W105 O121 W104 O126 -85.8(14)
W105 O121 W104 O138 -2.7(12)
Si1 O138 W104 O104 -149(6)
W105 O138 W104 O104 -8(7)
Si1 O138 W104 O116 130.8(17)
W105 O138 W104 O116 -87.7(10)
Si1 O138 W104 O120 40.0(16)
W105 O138 W104 O120 -178.5(9)
Si1 O138 W104 O126 -51.5(16)
W105 O138 W104 O126 90.0(10)
Si1 O138 W104 O121 -139.4(18)
W105 O138 W104 O121 2.1(9)
W106 O124 W103 O103 -172.8(15)
W106 O124 W103 O115 -74.7(15)
W106 O124 W103 O119 13(3)
W106 O124 W103 O125 86.5(15)
W106 O124 W103 O137 3.3(13)
V101 O115 W103 O103 164.5(18)
V101 O115 W103 O124 63.6(18)
V101 O115 W103 O119 -92.6(18)
V101 O115 W103 O125 -13(4)
V101 O115 W103 O137 -9.5(16)
W107 O119 W103 O103 -112(3)
W107 O119 W103 O124 63(4)
W107 O119 W103 O115 150(3)
W107 O119 W103 O125 -11(2)
W107 O119 W103 O137 72(2)
W109 O125 W103 O103 117(2)
W109 O125 W103 O124 -142(2)
W109 O125 W103 O115 -65(4)
W109 O125 W103 O119 15(2)
W109 O125 W103 O137 -69(2)
Si1 O137 W103 O103 172(9)
W106 O137 W103 O103 31(10)
Si1 O137 W103 O124 138.3(17)
W106 O137 W103 O124 -2.2(9)
Si1 O137 W103 O115 -129.8(17)
W106 O137 W103 O115 89.7(10)
Si1 O137 W103 O119 -37.9(16)
W106 O137 W103 O119 -178.5(9)
Si1 O137 W103 O125 49.0(16)
W106 O137 W103 O125 -91.5(9)
W104 O121 W105 O105 -178.9(15)
W104 O121 W105 O117 -80.1(14)
W104 O121 W105 O122 12(5)
W104 O121 W105 O127 86.5(14)
W104 O121 W105 O138 2.6(12)
V102 O117 W105 O105 170.4(17)
V102 O117 W105 O121 73.5(16)
V102 O117 W105 O122 -89.9(16)
V102 O117 W105 O127 -1(6)
V102 O117 W105 O138 -3.1(14)
W108 O122 W105 O105 -117(3)
W108 O122 W105 O121 52(5)
W108 O122 W105 O117 143(3)
W108 O122 W105 O127 -23(3)
W108 O122 W105 O138 61(3)
W111 O127 W105 O105 120(3)
W111 O127 W105 O121 -143(3)
W111 O127 W105 O117 -69(6)
W111 O127 W105 O122 21(3)
W111 O127 W105 O138 -67(3)
Si1 O138 W105 O105 127(10)
W104 O138 W105 O105 -15(11)
Si1 O138 W105 O121 140.3(17)
W104 O138 W105 O121 -2.2(10)
Si1 O138 W105 O117 -130.8(17)
W104 O138 W105 O117 86.7(10)
Si1 O138 W105 O122 -37.0(16)
W104 O138 W105 O122 -179.4(10)
Si1 O138 W105 O127 49.7(16)
W104 O138 W105 O127 -92.7(10)
W109 O129 W107 O107 -174.7(16)
W109 O129 W107 O119 -74.7(16)
W109 O129 W107 O120 19(4)
W109 O129 W107 O130 84.3(16)
W109 O129 W107 O139 7.1(14)
W103 O119 W107 O107 139(3)
W103 O119 W107 O129 36(3)
W103 O119 W107 O120 -120(2)
W103 O119 W107 O130 -30(4)
W103 O119 W107 O139 -39(2)
W104 O120 W107 O107 -140(2)
W104 O120 W107 O129 27(4)
W104 O120 W107 O119 119(2)
W104 O120 W107 O130 -38(2)
W104 O120 W107 O139 38(2)
W110 O130 W107 O107 -177.6(15)
W110 O130 W107 O129 -76.0(14)
W110 O130 W107 O119 -8(3)
W110 O130 W107 O120 82.3(14)
W110 O130 W107 O139 0.6(12)
Si1 O139 W107 O107 18E1(10)
W110 O139 W107 O107 4E1(3)
W109 O139 W107 O107 -5E1(3)
Si1 O139 W107 O129 -138.4(18)
W110 O139 W107 O129 85.9(10)
W109 O139 W107 O129 -4.9(9)
Si1 O139 W107 O119 -48.1(16)
W110 O139 W107 O119 176.1(10)
W109 O139 W107 O119 85.3(9)
Si1 O139 W107 O120 46.4(16)
W110 O139 W107 O120 -89.4(9)
W109 O139 W107 O120 179.8(9)
Si1 O139 W107 O130 135.3(17)
W110 O139 W107 O130 -0.4(9)
W109 O139 W107 O130 -91.2(9)
W103 O125 W109 O109 -142(2)
W103 O125 W109 O129 -40(2)
W103 O125 W109 O136 117(2)
W103 O125 W109 O133 32(4)
W103 O125 W109 O139 33(2)
W107 O129 W109 O109 -179.5(18)
W107 O129 W109 O125 75.9(16)
W107 O129 W109 O136 -7(4)
W107 O129 W109 O133 -79.3(16)
W107 O129 W109 O139 -7.0(14)
W112 O136 W109 O109 -141(5)
W112 O136 W109 O125 -36(5)
W112 O136 W109 O129 46(6)
W112 O136 W109 O133 118(5)
W112 O136 W109 O139 46(5)
W110 O133 W109 O109 168.6(18)
W110 O133 W109 O125 -6(3)
W110 O133 W109 O129 66.7(16)
W110 O133 W109 O136 -91.4(17)
W110 O133 W109 O139 -7.2(13)
Si1 O139 W109 O109 -162(9)
W110 O139 W109 O109 -25(9)
W107 O139 W109 O109 66(9)
Si1 O139 W109 O125 48.6(16)
W110 O139 W109 O125 -174.4(10)
W107 O139 W109 O125 -83.9(9)
Si1 O139 W109 O129 137.3(18)
W110 O139 W109 O129 -85.7(10)
W107 O139 W109 O129 4.8(9)
Si1 O139 W109 O136 -42.6(17)
W110 O139 W109 O136 94.4(10)
W107 O139 W109 O136 -175.1(10)
Si1 O139 W109 O133 -132.1(18)
W110 O139 W109 O133 4.9(9)
W107 O139 W109 O133 95.4(10)
W108 O131 W111 O111 179(2)
W108 O131 W111 O135 -77.8(19)
W108 O131 W111 O134 1(5)
W108 O131 W111 O127 79.0(18)
W108 O131 W111 O140 -3.4(15)
W112 O135 W111 O111 170(2)
W112 O135 W111 O131 69.8(19)
W112 O135 W111 O134 -89.1(19)
W112 O135 W111 O127 1(4)
W112 O135 W111 O140 -5.7(16)
W110 O134 W111 O111 -141(5)
W110 O134 W111 O131 37(7)
W110 O134 W111 O135 116(5)
W110 O134 W111 O127 -40(5)
W110 O134 W111 O140 42(4)
W105 O127 W111 O111 -145(3)
W105 O127 W111 O131 -45(3)
W105 O127 W111 O135 24(5)
W105 O127 W111 O134 114(3)
W105 O127 W111 O140 30(3)
Si1 O140 W111 O111 169(17)
W108 O140 W111 O111 33(18)
W112 O140 W111 O111 -56(18)
Si1 O140 W111 O131 137.9(19)
W108 O140 W111 O131 2.4(11)
W112 O140 W111 O131 -86.6(12)
Si1 O140 W111 O135 -131.8(19)
W108 O140 W111 O135 92.8(11)
W112 O140 W111 O135 3.8(10)
Si1 O140 W111 O134 -40.5(17)
W108 O140 W111 O134 -176.0(11)
W112 O140 W111 O134 95.0(10)
Si1 O140 W111 O127 51.0(17)
W108 O140 W111 O127 -84.5(10)
W112 O140 W111 O127 -173.5(10)
W106 O123 W108 O108 -135(2)
W106 O123 W108 O132 -33(2)
W106 O123 W108 O122 125(2)
W106 O123 W108 O131 37(4)
W106 O123 W108 O140 44(2)
W112 O132 W108 O108 -175.9(17)
W112 O132 W108 O123 82.2(17)
W112 O132 W108 O122 -17(5)
W112 O132 W108 O131 -74.6(18)
W112 O132 W108 O140 -1.2(15)
W105 O122 W108 O108 147(3)
W105 O122 W108 O123 -110(3)
W105 O122 W108 O132 -12(5)
W105 O122 W108 O131 45(3)
W105 O122 W108 O140 -28(3)
W111 O131 W108 O108 -177.0(18)
W111 O131 W108 O123 11(4)
W111 O131 W108 O132 82.1(19)
W111 O131 W108 O122 -79.8(19)
W111 O131 W108 O140 3.4(15)
Si1 O140 W108 O108 -144(12)
W111 O140 W108 O108 -7(13)
W112 O140 W108 O108 83(13)
Si1 O140 W108 O123 43.4(16)
W111 O140 W108 O123 -179.1(10)
W112 O140 W108 O123 -88.8(9)
Si1 O140 W108 O132 133.1(18)
W111 O140 W108 O132 -89.5(11)
W112 O140 W108 O132 0.9(10)
Si1 O140 W108 O122 -52.8(16)
W111 O140 W108 O122 84.7(10)
W112 O140 W108 O122 175.0(10)
Si1 O140 W108 O131 -139.8(19)
W111 O140 W108 O131 -2.3(10)
W112 O140 W108 O131 88.0(11)
W109 O136 W112 O112 139(5)
W109 O136 W112 O128 37(5)
W109 O136 W112 O135 -115(5)
W109 O136 W112 O132 -24(7)
W109 O136 W112 O140 -45(4)
W106 O128 W112 O112 139(3)
W106 O128 W112 O136 -119(3)
W106 O128 W112 O135 -30(5)
W106 O128 W112 O132 40(3)
W106 O128 W112 O140 -34(3)
W111 O135 W112 O112 -167(2)
W111 O135 W112 O136 88.9(19)
W111 O135 W112 O128 1(4)
W111 O135 W112 O132 -67.6(19)
W111 O135 W112 O140 5.6(15)
W108 O132 W112 O112 176.1(19)
W108 O132 W112 O136 -20(4)
W108 O132 W112 O128 -82.1(19)
W108 O132 W112 O135 71.6(18)
W108 O132 W112 O140 1.2(15)
Si1 O140 W112 O112 -171(9)
W111 O140 W112 O112 52(10)
W108 O140 W112 O112 -39(10)
Si1 O140 W112 O136 39.0(16)
W111 O140 W112 O136 -98.2(10)
W108 O140 W112 O136 170.8(10)
Si1 O140 W112 O128 -48.7(17)
W111 O140 W112 O128 174.1(12)
W108 O140 W112 O128 83.1(12)
Si1 O140 W112 O135 133.5(18)
W111 O140 W112 O135 -3.7(10)
W108 O140 W112 O135 -94.6(11)
Si1 O140 W112 O132 -132.7(17)
W111 O140 W112 O132 90.1(11)
W108 O140 W112 O132 -0.8(10)
V101 O118 W106 O106 -167.3(16)
V101 O118 W106 O124 -65.7(16)
V101 O118 W106 O123 89.3(15)
V101 O118 W106 O128 18(5)
V101 O118 W106 O137 8.4(14)
W103 O124 W106 O106 172.7(15)
W103 O124 W106 O118 76.6(15)
W103 O124 W106 O123 -3(3)
W103 O124 W106 O128 -85.5(16)
W103 O124 W106 O137 -3.3(13)
W108 O123 W106 O106 107(2)
W108 O123 W106 O118 -157(2)
W108 O123 W106 O124 -78(3)
W108 O123 W106 O128 6(2)
W108 O123 W106 O137 -77(2)
W112 O128 W106 O106 -116(3)
W112 O128 W106 O118 59(6)
W112 O128 W106 O124 142(3)
W112 O128 W106 O123 -13(3)
W112 O128 W106 O137 68(3)
Si1 O137 W106 O106 -18E1(10)
W103 O137 W106 O106 -41(12)
Si1 O137 W106 O118 132.4(18)
W103 O137 W106 O118 -88.8(9)
Si1 O137 W106 O124 -136.6(18)
W103 O137 W106 O124 2.2(9)
Si1 O137 W106 O123 43.7(16)
W103 O137 W106 O123 -177.4(9)
Si1 O137 W106 O128 -44.6(18)
W103 O137 W106 O128 94.2(11)
W109 O133 W110 O110 -168.1(16)
W109 O133 W110 O134 91.3(16)
W109 O133 W110 O130 -68.7(16)
W109 O133 W110 O126 11(4)
W109 O133 W110 O139 7.3(13)
W111 O134 W110 O110 142(4)
W111 O134 W110 O133 -116(5)
W111 O134 W110 O130 -17(7)
W111 O134 W110 O126 40(4)
W111 O134 W110 O139 -41(4)
W107 O130 W110 O110 176.3(15)
W107 O130 W110 O133 73.9(14)
W107 O130 W110 O134 -25(4)
W107 O130 W110 O126 -82.1(14)
W107 O130 W110 O139 -0.6(12)
W104 O126 W110 O110 139(2)
W104 O126 W110 O133 -40(4)
W104 O126 W110 O134 -122(2)
W104 O126 W110 O130 41(2)
W104 O126 W110 O139 -36(2)
Si1 O139 W110 O110 -170(12)
W107 O139 W110 O110 -36(13)
W109 O139 W110 O110 54(13)
Si1 O139 W110 O133 131.2(19)
W107 O139 W110 O133 -94.5(11)
W109 O139 W110 O133 -5.2(10)
Si1 O139 W110 O134 37.7(17)
W107 O139 W110 O134 172.0(11)
W109 O139 W110 O134 -98.7(11)
Si1 O139 W110 O130 -133.8(18)
W107 O139 W110 O130 0.4(9)
W109 O139 W110 O130 89.8(10)
Si1 O139 W110 O126 -47.4(17)
W107 O139 W110 O126 86.9(9)
W109 O139 W110 O126 176.2(10)
W105 O117 V102 O102 -169.3(18)
W105 O117 V102 O116 -63.3(16)
W105 O117 V102 O114 87.3(16)
W105 O117 V102 O113 32(4)
W105 O117 V102 V101 72.8(17)
W104 O116 V102 O102 165.3(18)
W104 O116 V102 O117 63.1(17)
W104 O116 V102 O114 -33(3)
W104 O116 V102 O113 -92.4(17)
W104 O116 V102 V101 -73.9(17)
V101 O114 V102 O102 98.1(17)
V101 O114 V102 O117 -160.4(13)
V101 O114 V102 O116 -64(3)
V101 O114 V102 O113 -1.1(12)
C1 O113 V102 O102 62(3)
V101 O113 V102 O102 -99.6(17)
C1 O113 V102 O117 -140(3)
V101 O113 V102 O117 59(3)
C1 O113 V102 O116 -44(3)
V101 O113 V102 O116 154.9(13)
C1 O113 V102 O114 162(3)
V101 O113 V102 O114 1.1(12)
C1 O113 V102 V101 161(4)
W103 O115 V101 O101 -165.4(18)
W103 O115 V101 O118 -58.6(18)
W103 O115 V101 O114 42(3)
W103 O115 V101 O113 95.8(18)
W103 O115 V101 V102 79.5(18)
W106 O118 V101 O101 166.8(17)
W106 O118 V101 O115 60.5(17)
W106 O118 V101 O114 -91.3(16)
W106 O118 V101 O113 -32(3)
W106 O118 V101 V102 -75.4(17)
V102 O114 V101 O101 -95.6(15)
V102 O114 V101 O115 57(3)
V102 O114 V101 O118 158.6(13)
V102 O114 V101 O113 1.1(12)
C1 O113 V101 O101 -62(3)
V102 O113 V101 O101 98.1(15)
C1 O113 V101 O115 43(3)
V102 O113 V101 O115 -157.5(14)
C1 O113 V101 O118 137(3)
V102 O113 V101 O118 -63(3)
C1 O113 V101 O114 -161(3)
V102 O113 V101 O114 -1.1(12)
C1 O113 V101 V102 -160(4)
O102 V102 V101 O101 0.7(17)
O117 V102 V101 O101 116.6(15)
O116 V102 V101 O101 -120.2(15)
O114 V102 V101 O101 92.3(18)
O113 V102 V101 O101 -89.4(17)
O102 V102 V101 O115 117.0(17)
O117 V102 V101 O115 -127.0(14)
O116 V102 V101 O115 -3.8(14)
O114 V102 V101 O115 -151.3(17)
O113 V102 V101 O115 27.0(17)
O102 V102 V101 O118 -118.4(16)
O117 V102 V101 O118 -2.4(14)
O116 V102 V101 O118 120.7(13)
O114 V102 V101 O118 -26.8(16)
O113 V102 V101 O118 151.5(16)
O102 V102 V101 O114 -91.6(19)
O117 V102 V101 O114 24.3(16)
O116 V102 V101 O114 147.5(17)
O113 V102 V101 O114 178.3(19)
O102 V102 V101 O113 90.0(19)
O117 V102 V101 O113 -154.0(17)
O116 V102 V101 O113 -30.8(16)
O114 V102 V101 O113 -178.3(19)
